data_7046237
loop_
_publ_author_name
'Nakanishi, Yusuke'
'Ishida, Yutaka'
'Kawaguchi, Hiroyuki'

_publ_section_title
;
 An anionic \h<sup>2</sup>-naphthalene complex of titanium supported by a
 tripodal [O<sub>3</sub>C] ligand and its reactions with dinitrogen,
 anthracene and THF.
;
_journal_issue 20
_journal_name_full 'Dalton transactions (Cambridge, England : 2003)'
_journal_page_first 6903
_journal_page_last 6907
_journal_paper_doi 10.1039/c8dt01161c
_journal_volume 47
_journal_year 2018
_chemical_formula_moiety 'C126 H176 K4 O11 Ti2'
_chemical_formula_sum 'C126 H176 K4 O11 Ti2'
_chemical_formula_weight 2118.91
_space_group_crystal_system monoclinic
_space_group_IT_number 14
_space_group_name_Hall '-P 2ybc'
_space_group_name_H-M_alt 'P 1 21/c 1'
_symmetry_space_group_name_Hall '-P 2ybc'
_symmetry_space_group_name_H-M 'P 1 21/c 1'
_atom_sites_solution_hydrogens mixed
_atom_sites_solution_primary direct
_audit_creation_date 2017-03-22
_audit_creation_method
;
Olex2 1.2
(compiled 2017.03.02 svn.r3394 for OlexSys, GUI svn.r5324)
;
_audit_update_record
;
2018-03-14 deposited with the CCDC.
2018-04-23 downloaded from the CCDC.
;
_cell_angle_alpha 90
_cell_angle_beta 142.63(4)
_cell_angle_gamma 90
_cell_formula_units_Z 4
_cell_length_a 23.002(5)
_cell_length_b 22.0576(10)
_cell_length_c 39.098(8)
_cell_measurement_reflns_used 12791
_cell_measurement_temperature 123
_cell_measurement_theta_max 24.7340
_cell_measurement_theta_min 2.0470
_cell_volume 12040(12)
_computing_cell_refinement 'CrysAlisPro 1.171.38.43 (Rigaku OD, 2015)'
_computing_data_collection 'CrysAlisPro 1.171.38.43 (Rigaku OD, 2015)'
_computing_data_reduction 'CrysAlisPro 1.171.38.43 (Rigaku OD, 2015)'
_computing_molecular_graphics 'Olex2 (Dolomanov et al., 2009)'
_computing_publication_material 'Olex2 (Dolomanov et al., 2009)'
_computing_structure_refinement 'ShelXL (Sheldrick, 2015)'
_computing_structure_solution 'ShelXT (Sheldrick, 2015)'
_diffrn_ambient_temperature 123
_diffrn_detector 'CCD plate'
_diffrn_detector_area_resol_mean 13.6612
_diffrn_measured_fraction_theta_full 0.998
_diffrn_measured_fraction_theta_max 0.998
_diffrn_measurement_details
;
List of Runs (angles in degrees, time in seconds):

  # Type    Start    End  Width  t~exp~   \w     \q     \k     \f   Frames
#--------------------------------------------------------------------------
  1  \w    -60.00 120.00   1.00   16.00    --   29.80  54.00   0.00  180
  2  \w    -60.00 120.00   1.00   16.00    --   29.80  54.00 120.00  180
  3  \w    -60.00 120.00   1.00   16.00    --   29.80  54.00 240.00  180
;
_diffrn_measurement_device 'abstract diffractometer'
_diffrn_measurement_method '\w scans'
_diffrn_measurement_specimen_support 'MiTeGen MicroLoops'
_diffrn_orient_matrix_type 'CrysAlisPro convention (1999,Acta A55,543-557)'
_diffrn_orient_matrix_UB_11 -0.0058013000
_diffrn_orient_matrix_UB_12 -0.0299442000
_diffrn_orient_matrix_UB_13 -0.0089774000
_diffrn_orient_matrix_UB_21 0.0167496000
_diffrn_orient_matrix_UB_22 0.0094132000
_diffrn_orient_matrix_UB_23 -0.0084564000
_diffrn_orient_matrix_UB_31 0.0476194000
_diffrn_orient_matrix_UB_32 -0.0069661000
_diffrn_orient_matrix_UB_33 0.0272175000
_diffrn_radiation_detector CCD
_diffrn_radiation_monochromator graphite
_diffrn_radiation_probe x-ray
_diffrn_radiation_type MoK\a
_diffrn_radiation_wavelength 0.71073
_diffrn_reflns_av_R_equivalents 0.1237
_diffrn_reflns_av_unetI/netI 0.1050
_diffrn_reflns_Laue_measured_fraction_full 0.998
_diffrn_reflns_Laue_measured_fraction_max 0.998
_diffrn_reflns_limit_h_max 29
_diffrn_reflns_limit_h_min -29
_diffrn_reflns_limit_k_max 28
_diffrn_reflns_limit_k_min -28
_diffrn_reflns_limit_l_max 50
_diffrn_reflns_limit_l_min -50
_diffrn_reflns_number 126428
_diffrn_reflns_point_group_measured_fraction_full 0.998
_diffrn_reflns_point_group_measured_fraction_max 0.998
_diffrn_reflns_theta_full 25.242
_diffrn_reflns_theta_max 27.500
_diffrn_reflns_theta_min 3.009
_diffrn_source 'fine-focus sealed X-ray tube'
_diffrn_source_current 12.0
_diffrn_source_power 0.6
_diffrn_source_type 'Enhance (Mo) X-ray Source'
_diffrn_source_voltage 50.0
_exptl_absorpt_coefficient_mu 0.327
_exptl_absorpt_correction_T_max 1.00000
_exptl_absorpt_correction_T_min 0.96460
_exptl_absorpt_correction_type multi-scan
_exptl_absorpt_process_details
'CrysAlisPro 1.171.38.43 (Rigaku Oxford Diffraction, 2015) Empirical absorption correction using spherical harmonics, implemented in SCALE3 ABSPACK scaling algorithm.'
_exptl_crystal_colour black
_exptl_crystal_colour_primary black
_exptl_crystal_density_diffrn 1.169
_exptl_crystal_description block
_exptl_crystal_F_000 4560
_exptl_crystal_size_max 0.41
_exptl_crystal_size_mid 0.3
_exptl_crystal_size_min 0.22
_refine_diff_density_max 0.872
_refine_diff_density_min -0.511
_refine_diff_density_rms 0.069
_refine_ls_extinction_method none
_refine_ls_goodness_of_fit_ref 1.038
_refine_ls_hydrogen_treatment mixed
_refine_ls_matrix_type full
_refine_ls_number_parameters 1465
_refine_ls_number_reflns 27617
_refine_ls_number_restraints 2044
_refine_ls_restrained_S_all 1.042
_refine_ls_R_factor_all 0.1385
_refine_ls_R_factor_gt 0.0669
_refine_ls_shift/su_max 0.001
_refine_ls_shift/su_mean 0.000
_refine_ls_structure_factor_coef Fsqd
_refine_ls_weighting_details 'w=1/[\s^2^(Fo^2^)+(0.0394P)^2^+14.0427P] where P=(Fo^2^+2Fc^2^)/3'
_refine_ls_weighting_scheme calc
_refine_ls_wR_factor_gt 0.1224
_refine_ls_wR_factor_ref 0.1523
_reflns_Friedel_coverage 0.000
_reflns_number_gt 15930
_reflns_number_total 27617
_reflns_threshold_expression 'I > 2\s(I)'
_cod_data_source_file c8dt01161c2.cif
_cod_data_source_block o3ctithf2_2kc10h8
_cod_depositor_comments 'Adding full bibliography for 7046232--7046237.cif.'
_cod_original_cell_volume 12041(8)
_cod_database_code 7046237
_shelx_shelxl_version_number 2014/7
_shelx_space_group_comment
;
The symmetry employed for this shelxl refinement is uniquely defined
by the following loop, which should always be used as a source of
symmetry information in preference to the above space-group names.
They are only intended as comments.
;
_reflns_odcompleteness_completeness 99.78
_reflns_odcompleteness_iscentric 1
_reflns_odcompleteness_theta 27.50
_olex2_refinement_description
;
1. Fixed Uiso
 At 1.2 times of:
  All C(H) groups, All C(H,H) groups
 At 1.5 times of:
  All C(H,H,H) groups
2. Restrained distances
 C19-C26 \\sim C19-C526
 with sigma of 0.02
 O9-K2 \\sim O509-K2
 with sigma of 0.02
 K2-C118 \\sim K2-C618
 with sigma of 0.02
3. Rigid bond restraints
 Ti1, O1, O2, O3, C1, C2, C3, C4, C5, C6, C7, C8, C9, C10, C11, C12, C13, C14,
 C15, C16, C17, C18, C19, C20, C21, C22, C23, C24, C25, C26, C27, C28, C29,
 C526, C527, C528, C529, C30, C31, C32, C33, C34, C35, C36, C37, C38, C39, C40,
 C41, C42, C43, C44, C45, C46, C47, C48, C49, C50, C51, C52, C53, Ti2, O4, O5,
 O6, C54, C55, C56, C57, C58, C59, C60, C61, C62, C63, C64, C65, C66, C67, C68,
 C69, C70, C71, C72, C73, C74, C75, C76, C77, C78, C79, C80, C81, C82, C579,
 C580, C581, C582, C83, C84, C85, C86, C87, C88, C89, C90, C91, C92, C93, C94,
 C95, C96, C97, C98, C99, C100, C101, C102, C103, C104, C105, C106, K1, O7,
 C107, C108, C109, C110, O8, C111, C112, C113, C114, K2, O9, C115, C116, C117,
 C118, O509, C615, C616, C617, C618, K3, O10, C119, C120, C121, C122, O11, C123,
  C124, C125, C126, K4
 with sigma for 1-2 distances of 0.01 and sigma for 1-3 distances of 0.01
4. Uiso/Uaniso restraints and constraints
Ti1 \\sim O1 \\sim O2 \\sim O3 \\sim C1 \\sim C2 \\sim C3 \\sim C4 \\sim C5
\\sim C6 \\sim C7 \\sim C8 \\sim C9 \\sim C10 \\sim C11 \\sim C12 \\sim C13
\\sim C14 \\sim C15 \\sim C16 \\sim C17 \\sim C18 \\sim C19 \\sim C20 \\sim C21
\\sim C22 \\sim C23 \\sim C24 \\sim C25 \\sim C26 \\sim C27 \\sim C28 \\sim C29
\\sim C526 \\sim C527 \\sim C528 \\sim C529 \\sim C30 \\sim C31 \\sim C32 \\sim
C33 \\sim C34 \\sim C35 \\sim C36 \\sim C37 \\sim C38 \\sim C39 \\sim C40 \\sim
C41 \\sim C42 \\sim C43 \\sim C44 \\sim C45 \\sim C46 \\sim C47 \\sim C48 \\sim
C49 \\sim C50 \\sim C51 \\sim C52 \\sim C53 \\sim Ti2 \\sim O4 \\sim O5 \\sim
O6 \\sim C54 \\sim C55 \\sim C56 \\sim C57 \\sim C58 \\sim C59 \\sim C60 \\sim
C61 \\sim C62 \\sim C63 \\sim C64 \\sim C65 \\sim C66 \\sim C67 \\sim C68 \\sim
C69 \\sim C70 \\sim C71 \\sim C72 \\sim C73 \\sim C74 \\sim C75 \\sim C76 \\sim
C77 \\sim C78 \\sim C79 \\sim C80 \\sim C81 \\sim C82 \\sim C579 \\sim C580
\\sim C581 \\sim C582 \\sim C83 \\sim C84 \\sim C85 \\sim C86 \\sim C87 \\sim
C88 \\sim C89 \\sim C90 \\sim C91 \\sim C92 \\sim C93 \\sim C94 \\sim C95 \\sim
C96 \\sim C97 \\sim C98 \\sim C99 \\sim C100 \\sim C101 \\sim C102 \\sim C103
\\sim C104 \\sim C105 \\sim C106 \\sim K1 \\sim O7 \\sim C107 \\sim C108 \\sim
C109 \\sim C110 \\sim O8 \\sim C111 \\sim C112 \\sim C113 \\sim C114 \\sim K2
\\sim O9 \\sim C115 \\sim C116 \\sim C117 \\sim C118 \\sim O509 \\sim C615
\\sim C616 \\sim C617 \\sim C618 \\sim K3 \\sim O10 \\sim C119 \\sim C120 \\sim
C121 \\sim C122 \\sim O11 \\sim C123 \\sim C124 \\sim C125 \\sim C126 \\sim K4:
within 2A with sigma of 0.01 and sigma for terminal atoms of 0.01
Uanis(C47) \\sim Ueq, Uanis(C48) \\sim Ueq, Uanis(C49) \\sim Ueq, Uanis(C50)
\\sim Ueq, Uanis(C51) \\sim Ueq, Uanis(C52) \\sim Ueq, Uanis(C53) \\sim Ueq:
with sigma of 0.01 and sigma for terminal atoms of 0.01
Uanis(C102) \\sim Ueq, Uanis(C103) \\sim Ueq, Uanis(C104) \\sim Ueq,
Uanis(C105) \\sim Ueq: with sigma of 0.01 and sigma for terminal atoms of 0.02
Uanis(O9) \\sim Ueq: with sigma of 0.01 and sigma for terminal atoms of 0.01
5. Same fragment restrains
{C89, C90, C91, C92} sigma for 1-2: 0.02, 1-3: 0.04
as
{C26, C27, C28, C29}
{C89, C90, C91, C92} sigma for 1-2: 0.02, 1-3: 0.04
as
{C526, C527, C528, C529}
{C89, C90, C91, C92} sigma for 1-2: 0.02, 1-3: 0.04
as
{C79, C80, C81, C82}
{C89, C90, C91, C92} sigma for 1-2: 0.02, 1-3: 0.04
as
{C579, C580, C581, C582}
{C122, C121, C120, C119, O10} sigma for 1-2: 0.01, 1-3: 0.01
as
{O9, C115, C116, C117, C118}
{O10, C119, C120, C121, C122} sigma for 1-2: 0.02, 1-3: 0.04
as
{O509, C615, C616, C617, C618}
6. Others
 Sof(C526)=Sof(C527)=Sof(H52A)=Sof(H52B)=Sof(H52C)=Sof(C528)=Sof(H52D)=
 Sof(H52E)=Sof(H52F)=Sof(C529)=Sof(H52G)=Sof(H52H)=Sof(H52I)=1-FVAR(1)
 Sof(C26)=Sof(C27)=Sof(H27A)=Sof(H27B)=Sof(H27C)=Sof(C28)=Sof(H28A)=Sof(H28B)=
 Sof(H28C)=Sof(C29)=Sof(H29A)=Sof(H29B)=Sof(H29C)=FVAR(1)
 Sof(C579)=Sof(C580)=Sof(H58A)=Sof(H58B)=Sof(H58C)=Sof(C581)=Sof(H58D)=
 Sof(H58E)=Sof(H58F)=Sof(C582)=Sof(H58G)=Sof(H58H)=Sof(H58I)=1-FVAR(2)
 Sof(C79)=Sof(C80)=Sof(H80A)=Sof(H80B)=Sof(H80C)=Sof(C81)=Sof(H81A)=Sof(H81B)=
 Sof(H81C)=Sof(C82)=Sof(H82A)=Sof(H82B)=Sof(H82C)=FVAR(2)
 Sof(O509)=Sof(C615)=Sof(H61A)=Sof(H61B)=Sof(C616)=Sof(H61C)=Sof(H61D)=
 Sof(C617)=Sof(H61E)=Sof(H61F)=Sof(C618)=Sof(H61G)=Sof(H61H)=1-FVAR(3)
 Sof(O9)=Sof(C115)=Sof(H11N)=Sof(H11O)=Sof(C116)=Sof(H11P)=Sof(H11Q)=Sof(C117)=
 Sof(H11R)=Sof(H11S)=Sof(C118)=Sof(H11T)=Sof(H11U)=FVAR(3)
7.a Secondary CH2 refined with riding coordinates:
 C107(H10D,H10E), C108(H10F,H10G), C109(H10H,H10I), C110(H11D,H11E), C111(H11F,
 H11G), C112(H11H,H11I), C113(H11J,H11K), C114(H11L,H11M), C115(H11N,H11O),
 C116(H11P,H11Q), C117(H11R,H11S), C118(H11T,H11U), C615(H61A,H61B), C616(H61C,
 H61D), C617(H61E,H61F), C618(H61G,H61H), C119(H11V,H11W), C120(H12A,H12B),
 C121(H12C,H12D), C122(H12E,H12F), C123(H12G,H12H), C124(H12I,H12J), C125(H12K,
 H12L), C126(H12M,H12N)
7.b Me refined with riding coordinates:
 C27(H27A,H27B,H27C)
7.c Aromatic/amide H refined with riding coordinates:
 C4(H4), C6(H6), C18(H18), C20(H20), C32(H32), C34(H34), C46(H46), C47(H47),
 C49(H49), C50(H50), C51(H51), C52(H52), C57(H57), C59(H59), C71(H71), C73(H73),
  C85(H85), C87(H87), C99(H99), C100(H100), C102(H102), C103(H103), C104(H104),
 C105(H105)
7.d Idealised Me refined as rotating group:
 C9(H9A,H9B,H9C), C10(H10A,H10B,H10C), C11(H11A,H11B,H11C), C13(H13A,H13B,
 H13C), C14(H14A,H14B,H14C), C15(H15A,H15B,H15C), C23(H23A,H23B,H23C), C24(H24A,
 H24B,H24C), C25(H25A,H25B,H25C), C28(H28A,H28B,H28C), C29(H29A,H29B,H29C),
 C527(H52A,H52B,H52C), C528(H52D,H52E,H52F), C529(H52G,H52H,H52I), C37(H37A,
 H37B,H37C), C38(H38A,H38B,H38C), C39(H39A,H39B,H39C), C41(H41A,H41B,H41C),
 C42(H42A,H42B,H42C), C43(H43A,H43B,H43C), C62(H62A,H62B,H62C), C63(H63A,H63B,
 H63C), C64(H64A,H64B,H64C), C66(H66A,H66B,H66C), C67(H67A,H67B,H67C), C68(H68A,
 H68B,H68C), C76(H76A,H76B,H76C), C77(H77A,H77B,H77C), C78(H78A,H78B,H78C),
 C80(H80A,H80B,H80C), C81(H81A,H81B,H81C), C82(H82A,H82B,H82C), C580(H58A,H58B,
 H58C), C581(H58D,H58E,H58F), C582(H58G,H58H,H58I), C90(H90A,H90B,H90C),
 C91(H91A,H91B,H91C), C92(H92A,H92B,H92C), C94(H94A,H94B,H94C), C95(H95A,H95B,
 H95C), C96(H96A,H96B,H96C)
;
_olex2_submission_special_instructions 'No special instructions were received'
_oxdiff_exptl_absorpt_empirical_details
;
Empirical correction (ABSPACK) includes:
- Absorption correction using spherical harmonics
- Frame scaling
;
_oxdiff_exptl_absorpt_empirical_full_max 1.079
_oxdiff_exptl_absorpt_empirical_full_min 0.938

loop_
_space_group_symop_operation_xyz
'x, y, z'
'-x, y+1/2, -z+1/2'
'-x, -y, -z'
'x, -y-1/2, z-1/2'

loop_
_atom_site_label
_atom_site_type_symbol
_atom_site_fract_x
_atom_site_fract_y
_atom_site_fract_z
_atom_site_U_iso_or_equiv
_atom_site_adp_type
_atom_site_occupancy
_atom_site_site_symmetry_order
_atom_site_calc_flag
_atom_site_refinement_flags_posn
_atom_site_refinement_flags_adp
_atom_site_refinement_flags_occupancy
_atom_site_disorder_assembly
_atom_site_disorder_group
Ti1 Ti 0.53473(4) 0.73198(3) 0.71592(2) 0.02010(13) Uani 1 1 d . U . . .
O1 O 0.62237(15) 0.76763(10) 0.72476(9) 0.0258(5) Uani 1 1 d . U . . .
O2 O 0.46604(15) 0.74774(10) 0.72559(9) 0.0248(5) Uani 1 1 d . U . . .
O3 O 0.59041(15) 0.64836(9) 0.74964(9) 0.0240(5) Uani 1 1 d . U . . .
C1 C 0.6539(2) 0.75840(14) 0.80656(12) 0.0182(6) Uani 1 1 d . U . . .
C2 C 0.6994(2) 0.79995(14) 0.77135(13) 0.0215(7) Uani 1 1 d . U . . .
C3 C 0.7579(2) 0.83073(14) 0.77520(13) 0.0207(7) Uani 1 1 d . U . . .
C4 C 0.8325(2) 0.86498(14) 0.82363(13) 0.0229(7) Uani 1 1 d . U . . .
H4 H 0.8738 0.8857 0.8275 0.028 Uiso 1 1 calc R . . . .
C5 C 0.8500(2) 0.87050(14) 0.86698(13) 0.0225(7) Uani 1 1 d . U . . .
C6 C 0.7914(2) 0.83762(14) 0.86156(13) 0.0220(7) Uani 1 1 d . U . . .
H6 H 0.8030 0.8400 0.8909 0.026 Uiso 1 1 calc R . . . .
C7 C 0.7163(2) 0.80133(14) 0.81489(12) 0.0193(6) Uani 1 1 d . U . . .
C8 C 0.7394(2) 0.82581(15) 0.72777(13) 0.0234(7) Uani 1 1 d . U . . .
C9 C 0.7419(2) 0.75913(15) 0.71801(14) 0.0288(8) Uani 1 1 d . U . . .
H9A H 0.6958 0.7360 0.7100 0.043 Uiso 1 1 calc GR . . . .
H9B H 0.8064 0.7428 0.7518 0.043 Uiso 1 1 calc GR . . . .
H9C H 0.7253 0.7560 0.6859 0.043 Uiso 1 1 calc GR . . . .
C10 C 0.6422(2) 0.85351(16) 0.67342(14) 0.0312(8) Uani 1 1 d . U . . .
H10A H 0.5920 0.8338 0.6635 0.047 Uiso 1 1 calc GR . . . .
H10B H 0.6291 0.8475 0.6429 0.047 Uiso 1 1 calc GR . . . .
H10C H 0.6431 0.8970 0.6790 0.047 Uiso 1 1 calc GR . . . .
C11 C 0.8153(3) 0.86002(16) 0.74238(14) 0.0310(8) Uani 1 1 d . U . . .
H11A H 0.8009 0.8561 0.7112 0.047 Uiso 1 1 calc GR . . . .
H11B H 0.8787 0.8428 0.7767 0.047 Uiso 1 1 calc GR . . . .
H11C H 0.8149 0.9030 0.7486 0.047 Uiso 1 1 calc GR . . . .
C12 C 0.9318(3) 0.91136(15) 0.91760(14) 0.0293(8) Uani 1 1 d . U . . .
C13 C 0.9145(3) 0.97641(17) 0.89727(17) 0.0484(11) Uani 1 1 d . U . . .
H13A H 0.9119 0.9771 0.8710 0.073 Uiso 1 1 calc GR . . . .
H13B H 0.9669 1.0025 0.9297 0.073 Uiso 1 1 calc GR . . . .
H13C H 0.8537 0.9913 0.8781 0.073 Uiso 1 1 calc GR . . . .
C14 C 0.9406(3) 0.91215(17) 0.96075(15) 0.0391(9) Uani 1 1 d . U . . .
H14A H 0.8809 0.9273 0.9428 0.059 Uiso 1 1 calc GR . . . .
H14B H 0.9937 0.9387 0.9923 0.059 Uiso 1 1 calc GR . . . .
H14C H 0.9529 0.8710 0.9748 0.059 Uiso 1 1 calc GR . . . .
C15 C 1.0274(3) 0.8884(2) 0.94769(16) 0.0460(10) Uani 1 1 d . U . . .
H15A H 1.0422 0.8486 0.9644 0.069 Uiso 1 1 calc GR . . . .
H15B H 1.0785 0.9171 0.9775 0.069 Uiso 1 1 calc GR . . . .
H15C H 1.0224 0.8850 0.9204 0.069 Uiso 1 1 calc GR . . . .
C16 C 0.5084(2) 0.77493(14) 0.77282(13) 0.0234(7) Uani 1 1 d . U . . .
C17 C 0.4549(3) 0.79556(16) 0.77594(15) 0.0315(8) Uani 1 1 d . U . . .
C18 C 0.5056(3) 0.82153(16) 0.82644(17) 0.0364(8) Uani 1 1 d . U . . .
H18 H 0.4708 0.8357 0.8294 0.044 Uiso 1 1 calc R . . . .
C19 C 0.6054(3) 0.82789(16) 0.87321(16) 0.0361(8) Uani 1 1 d D U . . .
C20 C 0.6548(3) 0.80785(15) 0.86791(14) 0.0288(8) Uani 1 1 d . U . . .
H20 H 0.7226 0.8116 0.8992 0.035 Uiso 1 1 calc R . . . .
C21 C 0.6087(2) 0.78214(14) 0.81798(13) 0.0220(7) Uani 1 1 d . U . . .
C22 C 0.3447(3) 0.79195(18) 0.72525(17) 0.0392(9) Uani 1 1 d . U . . .
C23 C 0.3107(3) 0.72636(18) 0.70401(18) 0.0464(10) Uani 1 1 d . U . . .
H23A H 0.3270 0.7132 0.6884 0.070 Uiso 1 1 calc GR . . . .
H23B H 0.2412 0.7242 0.6747 0.070 Uiso 1 1 calc GR . . . .
H23C H 0.3423 0.6998 0.7354 0.070 Uiso 1 1 calc GR . . . .
C24 C 0.3051(3) 0.83276(18) 0.67832(17) 0.0471(10) Uani 1 1 d . U . . .
H24A H 0.3253 0.8747 0.6918 0.071 Uiso 1 1 calc GR . . . .
H24B H 0.2350 0.8306 0.6455 0.071 Uiso 1 1 calc GR . . . .
H24C H 0.3297 0.8190 0.6677 0.071 Uiso 1 1 calc GR . . . .
C25 C 0.3027(3) 0.8138(2) 0.7398(2) 0.0574(12) Uani 1 1 d . U . . .
H25A H 0.3280 0.7888 0.7703 0.086 Uiso 1 1 calc GR . . . .
H25B H 0.2327 0.8102 0.7065 0.086 Uiso 1 1 calc GR . . . .
H25C H 0.3204 0.8562 0.7519 0.086 Uiso 1 1 calc GR . . . .
C26 C 0.6805(11) 0.8442(7) 0.9384(6) 0.047(3) Uani 0.266(5) 1 d D U P A 1
C27 C 0.6270(12) 0.8765(8) 0.9421(7) 0.057(3) Uani 0.266(5) 1 d D U P A 1
H27A H 0.5918 0.9111 0.9162 0.086 Uiso 0.266(5) 1 calc R . P A 1
H27B H 0.5819 0.8483 0.9317 0.086 Uiso 0.266(5) 1 calc R . P A 1
H27C H 0.6729 0.8908 0.9807 0.086 Uiso 0.266(5) 1 calc R . P A 1
C28 C 0.7620(15) 0.8889(9) 0.9661(10) 0.048(4) Uani 0.266(5) 1 d D U P A 1
H28A H 0.7969 0.9017 1.0029 0.072 Uiso 0.266(5) 1 calc GR . P A 1
H28B H 0.7341 0.9244 0.9418 0.072 Uiso 0.266(5) 1 calc GR . P A 1
H28C H 0.8062 0.8686 0.9710 0.072 Uiso 0.266(5) 1 calc GR . P A 1
C29 C 0.7335(13) 0.7906(7) 0.9804(6) 0.062(4) Uani 0.266(5) 1 d D U P A 1
H29A H 0.7733 0.7698 0.9820 0.093 Uiso 0.266(5) 1 calc GR . P A 1
H29B H 0.6866 0.7621 0.9678 0.093 Uiso 0.266(5) 1 calc GR . P A 1
H29C H 0.7742 0.8059 1.0179 0.093 Uiso 0.266(5) 1 calc GR . P A 1
C526 C 0.6485(4) 0.8576(3) 0.9253(2) 0.0415(14) Uani 0.734(5) 1 d D U P A 2
C527 C 0.6028(4) 0.9183(3) 0.9122(3) 0.0545(17) Uani 0.734(5) 1 d D U P A 2
H52A H 0.6347 0.9362 0.9471 0.082 Uiso 0.734(5) 1 calc GR . P A 2
H52B H 0.5347 0.9123 0.8855 0.082 Uiso 0.734(5) 1 calc GR . P A 2
H52C H 0.6094 0.9455 0.8956 0.082 Uiso 0.734(5) 1 calc GR . P A 2
C528 C 0.7555(5) 0.8654(4) 0.9702(4) 0.060(2) Uani 0.734(5) 1 d D U P A 2
H52D H 0.7857 0.8255 0.9820 0.090 Uiso 0.734(5) 1 calc GR . P A 2
H52E H 0.7829 0.8866 1.0027 0.090 Uiso 0.734(5) 1 calc GR . P A 2
H52F H 0.7671 0.8892 0.9548 0.090 Uiso 0.734(5) 1 calc GR . P A 2
C529 C 0.6319(5) 0.8148(3) 0.9478(2) 0.0607(17) Uani 0.734(5) 1 d D U P A 2
H52G H 0.6604 0.7752 0.9561 0.091 Uiso 0.734(5) 1 calc GR . P A 2
H52H H 0.5629 0.8100 0.9193 0.091 Uiso 0.734(5) 1 calc GR . P A 2
H52I H 0.6616 0.8318 0.9823 0.091 Uiso 0.734(5) 1 calc GR . P A 2
C30 C 0.6779(2) 0.64739(14) 0.80519(13) 0.0227(7) Uani 1 1 d . U . . .
C31 C 0.7383(2) 0.59620(14) 0.83099(14) 0.0249(7) Uani 1 1 d . U . . .
C32 C 0.8249(2) 0.59725(15) 0.88969(14) 0.0280(8) Uani 1 1 d . U . . .
H32 H 0.8652 0.5626 0.9074 0.034 Uiso 1 1 calc R . . . .
C33 C 0.8548(2) 0.64625(16) 0.92334(14) 0.0265(7) Uani 1 1 d . U . . .
C34 C 0.7963(2) 0.69736(15) 0.89591(13) 0.0249(7) Uani 1 1 d . U . . .
H34 H 0.8157 0.7318 0.9178 0.030 Uiso 1 1 calc R . . . .
C35 C 0.7103(2) 0.70004(14) 0.83767(13) 0.0213(7) Uani 1 1 d . U . . .
C36 C 0.7106(3) 0.54159(16) 0.79558(15) 0.0315(8) Uani 1 1 d . U . . .
C37 C 0.6978(3) 0.56339(17) 0.75239(17) 0.0418(9) Uani 1 1 d . U . . .
H37A H 0.6500 0.5959 0.7294 0.063 Uiso 1 1 calc GR . . . .
H37B H 0.6761 0.5295 0.7280 0.063 Uiso 1 1 calc GR . . . .
H37C H 0.7591 0.5786 0.7723 0.063 Uiso 1 1 calc GR . . . .
C38 C 0.6173(3) 0.51277(16) 0.76457(16) 0.0368(9) Uani 1 1 d . U . . .
H38A H 0.6244 0.5008 0.7919 0.055 Uiso 1 1 calc GR . . . .
H38B H 0.6028 0.4769 0.7439 0.055 Uiso 1 1 calc GR . . . .
H38C H 0.5649 0.5421 0.7380 0.055 Uiso 1 1 calc GR . . . .
C39 C 0.7877(3) 0.49212(17) 0.83181(17) 0.0448(10) Uani 1 1 d . U . . .
H39A H 0.8489 0.5094 0.8529 0.067 Uiso 1 1 calc GR . . . .
H39B H 0.7690 0.4594 0.8074 0.067 Uiso 1 1 calc GR . . . .
H39C H 0.7946 0.4759 0.8582 0.067 Uiso 1 1 calc GR . . . .
C40 C 0.9493(3) 0.64693(18) 0.98797(14) 0.0349(8) Uani 1 1 d . U . . .
C41 C 0.9272(3) 0.6584(2) 1.01555(15) 0.0457(10) Uani 1 1 d . U . . .
H41A H 0.8847 0.6265 1.0042 0.069 Uiso 1 1 calc GR . . . .
H41B H 0.8959 0.6979 1.0034 0.069 Uiso 1 1 calc GR . . . .
H41C H 0.9870 0.6582 1.0566 0.069 Uiso 1 1 calc GR . . . .
C42 C 1.0131(3) 0.6984(2) 1.00483(16) 0.0547(12) Uani 1 1 d . U . . .
H42A H 1.0720 0.6999 1.0460 0.082 Uiso 1 1 calc GR . . . .
H42B H 0.9789 0.7370 0.9910 0.082 Uiso 1 1 calc GR . . . .
H42C H 1.0292 0.6913 0.9883 0.082 Uiso 1 1 calc GR . . . .
C43 C 1.0037(3) 0.5874(2) 1.01064(17) 0.0591(13) Uani 1 1 d . U . . .
H43A H 0.9634 0.5543 1.0003 0.089 Uiso 1 1 calc GR . . . .
H43B H 1.0623 0.5897 1.0518 0.089 Uiso 1 1 calc GR . . . .
H43C H 1.0203 0.5799 0.9944 0.089 Uiso 1 1 calc GR . . . .
C44 C 0.4332(3) 0.68455(17) 0.63294(14) 0.0332(8) Uani 1 1 d . U . . .
H44 H 0.475(2) 0.6711(14) 0.6370(12) 0.016(9) Uiso 1 1 d . . . . .
C45 C 0.4149(2) 0.74967(16) 0.62441(13) 0.0280(8) Uani 1 1 d . U . . .
H45 H 0.445(2) 0.7755(15) 0.6212(13) 0.029(9) Uiso 1 1 d . . . . .
C46 C 0.3279(2) 0.76881(17) 0.59934(13) 0.0335(8) Uani 1 1 d . U . . .
H46 H 0.3109 0.8104 0.5899 0.040 Uiso 1 1 calc R . . . .
C47 C 0.2686(3) 0.7309(2) 0.58831(15) 0.0436(10) Uani 1 1 d . U . . .
H47 H 0.2132 0.7471 0.5731 0.052 Uiso 1 1 calc R . . . .
C48 C 0.2863(3) 0.6673(2) 0.59866(15) 0.0454(10) Uani 1 1 d . U . . .
C49 C 0.2286(3) 0.6282(2) 0.59078(17) 0.0652(13) Uani 1 1 d . U . . .
H49 H 0.1777 0.6448 0.5801 0.078 Uiso 1 1 calc R . . . .
C50 C 0.2426(4) 0.5674(3) 0.59784(19) 0.0760(16) Uani 1 1 d . U . . .
H50 H 0.2041 0.5422 0.5940 0.091 Uiso 1 1 calc R . . . .
C51 C 0.3125(4) 0.5426(2) 0.61054(18) 0.0682(14) Uani 1 1 d . U . . .
H51 H 0.3191 0.4998 0.6127 0.082 Uiso 1 1 calc R . . . .
C52 C 0.3760(4) 0.5797(2) 0.62066(16) 0.0604(12) Uani 1 1 d . U . . .
H52 H 0.4249 0.5618 0.6299 0.073 Uiso 1 1 calc R . . . .
C53 C 0.3653(3) 0.64345(17) 0.61672(14) 0.0419(10) Uani 1 1 d . U . . .
Ti2 Ti 0.09262(4) 0.77696(2) 0.35818(2) 0.01803(13) Uani 1 1 d . U . . .
O4 O 0.19781(15) 0.83029(9) 0.41875(8) 0.0200(5) Uani 1 1 d . U . . .
O5 O 0.14834(16) 0.69421(9) 0.39527(9) 0.0233(5) Uani 1 1 d . U . . .
O6 O -0.00191(15) 0.76171(9) 0.27827(8) 0.0212(5) Uani 1 1 d . U . . .
C54 C 0.1849(2) 0.76488(13) 0.35556(12) 0.0185(6) Uani 1 1 d . U . . .
C55 C 0.2740(2) 0.83768(13) 0.43309(13) 0.0183(6) Uani 1 1 d . U . . .
C56 C 0.2739(2) 0.80256(13) 0.40277(13) 0.0194(6) Uani 1 1 d . U . . .
C57 C 0.3524(2) 0.80652(14) 0.41791(13) 0.0239(7) Uani 1 1 d . U . . .
H57 H 0.3541 0.7816 0.3989 0.029 Uiso 1 1 calc R . . . .
C58 C 0.4293(2) 0.84565(15) 0.46000(14) 0.0273(7) Uani 1 1 d . U . . .
C59 C 0.4249(2) 0.88058(14) 0.48769(14) 0.0248(7) Uani 1 1 d . U . . .
H59 H 0.4765 0.9074 0.5165 0.030 Uiso 1 1 calc R . . . .
C60 C 0.3489(2) 0.87834(13) 0.47542(13) 0.0199(7) Uani 1 1 d . U . . .
C61 C 0.3463(2) 0.92051(14) 0.50555(13) 0.0229(7) Uani 1 1 d . U . . .
C62 C 0.3376(2) 0.88405(15) 0.53472(14) 0.0282(8) Uani 1 1 d . U . . .
H62A H 0.2772 0.8614 0.5064 0.042 Uiso 1 1 calc GR . . . .
H62B H 0.3387 0.9118 0.5548 0.042 Uiso 1 1 calc GR . . . .
H62C H 0.3914 0.8556 0.5616 0.042 Uiso 1 1 calc GR . . . .
C63 C 0.2598(2) 0.96344(14) 0.46231(14) 0.0266(7) Uani 1 1 d . U . . .
H63A H 0.2652 0.9876 0.4439 0.040 Uiso 1 1 calc GR . . . .
H63B H 0.2585 0.9905 0.4816 0.040 Uiso 1 1 calc GR . . . .
H63C H 0.2006 0.9396 0.4339 0.040 Uiso 1 1 calc GR . . . .
C64 C 0.4364(2) 0.95975(15) 0.55042(14) 0.0288(8) Uani 1 1 d . U . . .
H64A H 0.4927 0.9336 0.5792 0.043 Uiso 1 1 calc GR . . . .
H64B H 0.4313 0.9863 0.5681 0.043 Uiso 1 1 calc GR . . . .
H64C H 0.4429 0.9845 0.5328 0.043 Uiso 1 1 calc GR . . . .
C65 C 0.5117(3) 0.85088(17) 0.47261(16) 0.0353(8) Uani 1 1 d . U . . .
C66 C 0.5934(3) 0.8906(2) 0.52395(17) 0.0466(10) Uani 1 1 d . U . . .
H66A H 0.5695 0.9317 0.5169 0.070 Uiso 1 1 calc GR . . . .
H66B H 0.6447 0.8919 0.5309 0.070 Uiso 1 1 calc GR . . . .
H66C H 0.6182 0.8736 0.5570 0.070 Uiso 1 1 calc GR . . . .
C67 C 0.5536(3) 0.7884(2) 0.4842(2) 0.0564(12) Uani 1 1 d . U . . .
H67A H 0.5775 0.7699 0.5165 0.085 Uiso 1 1 calc GR . . . .
H67B H 0.6064 0.7928 0.4926 0.085 Uiso 1 1 calc GR . . . .
H67C H 0.5038 0.7626 0.4510 0.085 Uiso 1 1 calc GR . . . .
C68 C 0.4719(3) 0.8793(2) 0.42111(17) 0.0489(11) Uani 1 1 d . U . . .
H68A H 0.4241 0.8521 0.3887 0.073 Uiso 1 1 calc GR . . . .
H68B H 0.5242 0.8857 0.4293 0.073 Uiso 1 1 calc GR . . . .
H68C H 0.4418 0.9183 0.4125 0.073 Uiso 1 1 calc GR . . . .
C69 C 0.1855(2) 0.66420(14) 0.38547(13) 0.0212(7) Uani 1 1 d . U . . .
C70 C 0.2041(2) 0.69700(14) 0.36374(13) 0.0201(6) Uani 1 1 d . U . . .
C71 C 0.2354(2) 0.66627(14) 0.34933(13) 0.0232(7) Uani 1 1 d . U . . .
H71 H 0.2472 0.6886 0.3345 0.028 Uiso 1 1 calc R . . . .
C72 C 0.2501(3) 0.60356(15) 0.35600(14) 0.0273(7) Uani 1 1 d . U . . .
C73 C 0.2311(2) 0.57263(15) 0.37764(14) 0.0277(7) Uani 1 1 d . U . . .
H73 H 0.2411 0.5300 0.3826 0.033 Uiso 1 1 calc R . . . .
C74 C 0.1984(2) 0.60017(14) 0.39240(13) 0.0232(7) Uani 1 1 d . U . . .
C75 C 0.1724(2) 0.56298(14) 0.41202(14) 0.0256(7) Uani 1 1 d . U . . .
C76 C 0.0649(2) 0.56716(16) 0.36831(14) 0.0315(8) Uani 1 1 d . U . . .
H76A H 0.0469 0.6097 0.3634 0.047 Uiso 1 1 calc GR . . . .
H76B H 0.0486 0.5437 0.3812 0.047 Uiso 1 1 calc GR . . . .
H76C H 0.0301 0.5508 0.3323 0.047 Uiso 1 1 calc GR . . . .
C77 C 0.2259(3) 0.58598(16) 0.46902(14) 0.0334(8) Uani 1 1 d . U . . .
H77A H 0.2945 0.5890 0.4961 0.050 Uiso 1 1 calc GR . . . .
H77B H 0.2159 0.5575 0.4833 0.050 Uiso 1 1 calc GR . . . .
H77C H 0.2012 0.6260 0.4639 0.050 Uiso 1 1 calc GR . . . .
C78 C 0.1976(3) 0.49538(15) 0.41936(16) 0.0371(9) Uani 1 1 d . U . . .
H78A H 0.1616 0.4787 0.3832 0.056 Uiso 1 1 calc GR . . . .
H78B H 0.1808 0.4732 0.4324 0.056 Uiso 1 1 calc GR . . . .
H78C H 0.2664 0.4912 0.4472 0.056 Uiso 1 1 calc GR . . . .
C79 C 0.2904(7) 0.5701(5) 0.3444(4) 0.0374(18) Uani 0.618(5) 1 d D U P B 1
C80 C 0.3883(5) 0.5423(3) 0.3984(3) 0.0578(18) Uani 0.618(5) 1 d D U P B 1
H80A H 0.4321 0.5743 0.4266 0.087 Uiso 0.618(5) 1 calc GR . P B 1
H80B H 0.4143 0.5230 0.3900 0.087 Uiso 0.618(5) 1 calc GR . P B 1
H80C H 0.3811 0.5119 0.4132 0.087 Uiso 0.618(5) 1 calc GR . P B 1
C81 C 0.3061(5) 0.6113(3) 0.3206(3) 0.0412(14) Uani 0.618(5) 1 d D U P B 1
H81A H 0.2450 0.6297 0.2853 0.062 Uiso 0.618(5) 1 calc GR . P B 1
H81B H 0.3313 0.5872 0.3133 0.062 Uiso 0.618(5) 1 calc GR . P B 1
H81C H 0.3520 0.6433 0.3479 0.062 Uiso 0.618(5) 1 calc GR . P B 1
C82 C 0.2202(6) 0.5210(3) 0.3011(3) 0.0534(17) Uani 0.618(5) 1 d D U P B 1
H82A H 0.2120 0.4922 0.3161 0.080 Uiso 0.618(5) 1 calc GR . P B 1
H82B H 0.2449 0.4996 0.2926 0.080 Uiso 0.618(5) 1 calc GR . P B 1
H82C H 0.1582 0.5394 0.2666 0.080 Uiso 0.618(5) 1 calc GR . P B 1
C579 C 0.2828(11) 0.5698(7) 0.3381(6) 0.040(3) Uani 0.382(5) 1 d D U P B 2
C580 C 0.3827(8) 0.5914(6) 0.3769(5) 0.063(3) Uani 0.382(5) 1 d D U P B 2
H58A H 0.4259 0.5797 0.4157 0.095 Uiso 0.382(5) 1 calc GR . P B 2
H58B H 0.3826 0.6356 0.3744 0.095 Uiso 0.382(5) 1 calc GR . P B 2
H58C H 0.4045 0.5729 0.3657 0.095 Uiso 0.382(5) 1 calc GR . P B 2
C581 C 0.2168(8) 0.5857(5) 0.2769(4) 0.046(2) Uani 0.382(5) 1 d D U P B 2
H58D H 0.2392 0.5645 0.2668 0.069 Uiso 0.382(5) 1 calc GR . P B 2
H58E H 0.2183 0.6295 0.2736 0.069 Uiso 0.382(5) 1 calc GR . P B 2
H58F H 0.1512 0.5730 0.2514 0.069 Uiso 0.382(5) 1 calc GR . P B 2
C582 C 0.2805(9) 0.5012(4) 0.3405(5) 0.044(2) Uani 0.382(5) 1 d D U P B 2
H58G H 0.3244 0.4886 0.3792 0.066 Uiso 0.382(5) 1 calc GR . P B 2
H58H H 0.3003 0.4827 0.3281 0.066 Uiso 0.382(5) 1 calc GR . P B 2
H58I H 0.2153 0.4881 0.3156 0.066 Uiso 0.382(5) 1 calc GR . P B 2
C83 C 0.0222(2) 0.78209(13) 0.25758(13) 0.0195(6) Uani 1 1 d . U . . .
C84 C -0.0467(2) 0.80238(14) 0.20171(13) 0.0225(7) Uani 1 1 d . U . . .
C85 C -0.0115(2) 0.82527(14) 0.18717(14) 0.0256(7) Uani 1 1 d . U . . .
H85 H -0.0566 0.8392 0.1497 0.031 Uiso 1 1 calc R . . . .
C86 C 0.0849(2) 0.82890(14) 0.22392(14) 0.0254(7) Uani 1 1 d . U . . .
C87 C 0.1504(2) 0.80814(14) 0.27869(14) 0.0234(7) Uani 1 1 d . U . . .
H87 H 0.2169 0.8099 0.3046 0.028 Uiso 1 1 calc R . . . .
C88 C 0.1215(2) 0.78476(13) 0.29670(13) 0.0191(6) Uani 1 1 d . U . . .
C89 C -0.1540(2) 0.80347(15) 0.16027(13) 0.0255(7) Uani 1 1 d D U . . .
C90 C -0.1884(2) 0.74001(15) 0.15470(14) 0.0299(8) Uani 1 1 d D U . . .
H90A H -0.1754 0.7113 0.1422 0.045 Uiso 1 1 calc GR . . . .
H90B H -0.2574 0.7411 0.1270 0.045 Uiso 1 1 calc GR . . . .
H90C H -0.1544 0.7271 0.1913 0.045 Uiso 1 1 calc GR . . . .
C91 C -0.2163(2) 0.82359(16) 0.10076(13) 0.0324(8) Uani 1 1 d D U . . .
H91A H -0.1975 0.8645 0.1024 0.049 Uiso 1 1 calc GR . . . .
H91B H -0.2838 0.8236 0.0760 0.049 Uiso 1 1 calc GR . . . .
H91C H -0.2072 0.7954 0.0859 0.049 Uiso 1 1 calc GR . . . .
C92 C -0.1713(3) 0.84871(16) 0.18137(15) 0.0352(9) Uani 1 1 d D U . . .
H92A H -0.1333 0.8368 0.2191 0.053 Uiso 1 1 calc GR . . . .
H92B H -0.2394 0.8488 0.1556 0.053 Uiso 1 1 calc GR . . . .
H92C H -0.1522 0.8894 0.1829 0.053 Uiso 1 1 calc GR . . . .
C93 C 0.1162(3) 0.85601(17) 0.20397(16) 0.0352(8) Uani 1 1 d . U . . .
C94 C 0.0770(4) 0.9201(2) 0.1824(2) 0.0638(13) Uani 1 1 d . U . . .
H94A H 0.1011 0.9449 0.2126 0.096 Uiso 1 1 calc GR . . . .
H94B H 0.0068 0.9189 0.1505 0.096 Uiso 1 1 calc GR . . . .
H94C H 0.0976 0.9376 0.1702 0.096 Uiso 1 1 calc GR . . . .
C95 C 0.0758(3) 0.8173(2) 0.15586(19) 0.0591(12) Uani 1 1 d . U . . .
H95A H 0.0059 0.8154 0.1251 0.089 Uiso 1 1 calc GR . . . .
H95B H 0.1023 0.7762 0.1697 0.089 Uiso 1 1 calc GR . . . .
H95C H 0.0934 0.8354 0.1421 0.089 Uiso 1 1 calc GR . . . .
C96 C 0.2251(3) 0.8581(2) 0.25078(18) 0.0515(11) Uani 1 1 d . U . . .
H96A H 0.2412 0.8757 0.2360 0.077 Uiso 1 1 calc GR . . . .
H96B H 0.2511 0.8169 0.2644 0.077 Uiso 1 1 calc GR . . . .
H96C H 0.2528 0.8831 0.2819 0.077 Uiso 1 1 calc GR . . . .
C97 C -0.0136(2) 0.82214(15) 0.34199(14) 0.0227(7) Uani 1 1 d . U . . .
H97 H -0.070(2) 0.8215(14) 0.3028(14) 0.023(9) Uiso 1 1 d . . . . .
C98 C 0.0153(2) 0.76447(15) 0.37105(15) 0.0257(7) Uani 1 1 d . U . . .
H98 H -0.019(3) 0.7256(18) 0.3521(16) 0.050(12) Uiso 1 1 d . . . . .
C99 C 0.0750(2) 0.76772(17) 0.42833(14) 0.0311(8) Uani 1 1 d . U . . .
H99 H 0.0963 0.7310 0.4484 0.037 Uiso 1 1 calc R . . . .
C100 C 0.1029(2) 0.82104(18) 0.45557(15) 0.0336(8) Uani 1 1 d . U . . .
H100 H 0.1469 0.8206 0.4947 0.040 Uiso 1 1 calc R . . . .
C101 C 0.0674(2) 0.87823(16) 0.42665(14) 0.0286(8) Uani 1 1 d . U . . .
C102 C 0.0883(3) 0.93361(19) 0.45248(17) 0.0417(9) Uani 1 1 d . U . . .
H102 H 0.1297 0.9340 0.4911 0.050 Uiso 1 1 calc R . . . .
C103 C 0.0504(3) 0.98722(19) 0.4233(2) 0.0481(10) Uani 1 1 d . U . . .
H103 H 0.0660 1.0242 0.4417 0.058 Uiso 1 1 calc R . . . .
C104 C -0.0098(3) 0.98746(18) 0.36747(19) 0.0454(10) Uani 1 1 d . U . . .
H104 H -0.0366 1.0246 0.3471 0.055 Uiso 1 1 calc R . . . .
C105 C -0.0319(3) 0.93389(16) 0.34067(16) 0.0341(8) Uani 1 1 d . U . . .
H105 H -0.0743 0.9348 0.3018 0.041 Uiso 1 1 calc R . . . .
C106 C 0.0064(2) 0.87856(14) 0.36906(13) 0.0224(7) Uani 1 1 d . U . . .
K1 K 0.44578(6) 0.61487(3) 0.72693(3) 0.03132(18) Uani 1 1 d . U . . .
O7 O 0.5512(2) 0.61393(13) 0.83241(11) 0.0507(7) Uani 1 1 d . U . . .
C107 C 0.5652(3) 0.6580(2) 0.86518(17) 0.0546(11) Uani 1 1 d . U . . .
H10D H 0.5127 0.6561 0.8576 0.065 Uiso 1 1 calc R . . . .
H10E H 0.5670 0.6993 0.8561 0.065 Uiso 1 1 calc R . . . .
C108 C 0.6594(3) 0.6431(3) 0.92584(19) 0.0692(14) Uani 1 1 d . U . . .
H10F H 0.7113 0.6693 0.9412 0.083 Uiso 1 1 calc R . . . .
H10G H 0.6557 0.6479 0.9492 0.083 Uiso 1 1 calc R . . . .
C109 C 0.6754(3) 0.5781(2) 0.92360(18) 0.0664(14) Uani 1 1 d . U . . .
H10H H 0.7445 0.5681 0.9554 0.080 Uiso 1 1 calc R . . . .
H10I H 0.6421 0.5503 0.9240 0.080 Uiso 1 1 calc R . . . .
C110 C 0.6333(3) 0.5755(2) 0.86947(18) 0.0552(11) Uani 1 1 d . U . . .
H11D H 0.6795 0.5902 0.8737 0.066 Uiso 1 1 calc R . . . .
H11E H 0.6146 0.5334 0.8549 0.066 Uiso 1 1 calc R . . . .
O8 O 0.4171(2) 0.50043(12) 0.73731(11) 0.0484(7) Uani 1 1 d . U . . .
C111 C 0.4038(4) 0.4869(2) 0.7664(2) 0.0585(11) Uani 1 1 d . U . . .
H11F H 0.3358 0.4772 0.7393 0.070 Uiso 1 1 calc R . . . .
H11G H 0.4230 0.5218 0.7897 0.070 Uiso 1 1 calc R . . . .
C112 C 0.4663(4) 0.4330(2) 0.8028(2) 0.0641(13) Uani 1 1 d . U . . .
H11H H 0.5260 0.4456 0.8424 0.077 Uiso 1 1 calc R . . . .
H11I H 0.4324 0.4033 0.8015 0.077 Uiso 1 1 calc R . . . .
C113 C 0.4880(3) 0.40653(18) 0.77861(18) 0.0489(10) Uani 1 1 d . U . . .
H11J H 0.4704 0.3631 0.7696 0.059 Uiso 1 1 calc R . . . .
H11K H 0.5568 0.4108 0.8052 0.059 Uiso 1 1 calc R . . . .
C114 C 0.4276(3) 0.44272(17) 0.72631(16) 0.0441(10) Uani 1 1 d . U . . .
H11L H 0.4596 0.4467 0.7188 0.053 Uiso 1 1 calc R . . . .
H11M H 0.3645 0.4232 0.6934 0.053 Uiso 1 1 calc R . . . .
K2 K 0.29183(6) 0.73577(3) 0.50337(3) 0.03202(18) Uani 1 1 d D U . . .
O9 O 0.4810(9) 0.6962(5) 0.5698(4) 0.051(2) Uani 0.341(10) 1 d D U P C 1
C115 C 0.5530(12) 0.6431(7) 0.5979(5) 0.076(4) Uani 0.341(10) 1 d D U P C 1
H11N H 0.6196 0.6583 0.6273 0.091 Uiso 0.341(10) 1 calc R . P C 1
H11O H 0.5492 0.6132 0.6149 0.091 Uiso 0.341(10) 1 calc R . P C 1
C116 C 0.5205(13) 0.6160(7) 0.5496(6) 0.070(5) Uani 0.341(10) 1 d D U P C 1
H11P H 0.4947 0.5747 0.5411 0.084 Uiso 0.341(10) 1 calc R . P C 1
H11Q H 0.5740 0.6139 0.5581 0.084 Uiso 0.341(10) 1 calc R . P C 1
C117 C 0.4437(12) 0.6581(6) 0.5012(4) 0.068(4) Uani 0.341(10) 1 d D U P C 1
H11R H 0.4436 0.6605 0.4758 0.082 Uiso 0.341(10) 1 calc R . P C 1
H11S H 0.3797 0.6448 0.4792 0.082 Uiso 0.341(10) 1 calc R . P C 1
C118 C 0.4701(10) 0.7160(5) 0.5287(5) 0.053(2) Uani 0.341(10) 1 d D U P C 1
H11T H 0.4189 0.7467 0.5021 0.064 Uiso 0.341(10) 1 calc R . P C 1
H11U H 0.5308 0.7319 0.5475 0.064 Uiso 0.341(10) 1 calc R . P C 1
O509 O 0.4456(5) 0.6887(3) 0.5465(3) 0.0528(14) Uani 0.659(10) 1 d D U P C 2
C615 C 0.5005(6) 0.6302(3) 0.5765(3) 0.0519(18) Uani 0.659(10) 1 d D U P C 2
H61A H 0.5677 0.6371 0.6150 0.062 Uiso 0.659(10) 1 calc R . P C 2
H61B H 0.4688 0.6021 0.5779 0.062 Uiso 0.659(10) 1 calc R . P C 2
C616 C 0.4927(7) 0.6092(4) 0.5363(4) 0.063(2) Uani 0.659(10) 1 d D U P C 2
H61C H 0.4340 0.5848 0.5055 0.075 Uiso 0.659(10) 1 calc R . P C 2
H61D H 0.5490 0.5844 0.5562 0.075 Uiso 0.659(10) 1 calc R . P C 2
C617 C 0.4887(7) 0.6667(3) 0.5133(3) 0.0555(18) Uani 0.659(10) 1 d D U P C 2
H61E H 0.4274 0.6703 0.4720 0.067 Uiso 0.659(10) 1 calc R . P C 2
H61F H 0.5427 0.6691 0.5221 0.067 Uiso 0.659(10) 1 calc R . P C 2
C618 C 0.4977(7) 0.7161(4) 0.5468(4) 0.078(3) Uani 0.659(10) 1 d D U P C 2
H61G H 0.5649 0.7221 0.5856 0.093 Uiso 0.659(10) 1 calc R . P C 2
H61H H 0.4696 0.7555 0.5268 0.093 Uiso 0.659(10) 1 calc R . P C 2
K3 K 0.00629(6) 0.64135(3) 0.26061(3) 0.0375(2) Uani 1 1 d . U . . .
O10 O -0.09148(19) 0.53745(11) 0.21835(11) 0.0451(7) Uani 1 1 d D U . . .
C119 C -0.0333(3) 0.48713(18) 0.23571(17) 0.0502(11) Uani 1 1 d D U . . .
H11V H -0.0002 0.4700 0.2714 0.060 Uiso 1 1 calc R . . . .
H11W H 0.0157 0.5001 0.2418 0.060 Uiso 1 1 calc R . . . .
C120 C -0.0980(3) 0.44111(16) 0.18998(16) 0.0432(10) Uani 1 1 d D U . . .
H12A H -0.0737 0.3995 0.2052 0.052 Uiso 1 1 calc R . . . .
H12B H -0.1058 0.4479 0.1615 0.052 Uiso 1 1 calc R . . . .
C121 C -0.1907(3) 0.45157(16) 0.16549(17) 0.0444(10) Uani 1 1 d D U . . .
H12C H -0.2465 0.4405 0.1251 0.053 Uiso 1 1 calc R . . . .
H12D H -0.1928 0.4279 0.1860 0.053 Uiso 1 1 calc R . . . .
C122 C -0.1892(3) 0.51864(17) 0.17340(18) 0.0466(10) Uani 1 1 d D U . . .
H12E H -0.2266 0.5407 0.1384 0.056 Uiso 1 1 calc R . . . .
H12F H -0.2176 0.5271 0.1829 0.056 Uiso 1 1 calc R . . . .
O11 O -0.0260(2) 0.62746(12) 0.17936(11) 0.0493(7) Uani 1 1 d . U . . .
C123 C -0.1130(3) 0.59888(19) 0.12804(16) 0.0455(10) Uani 1 1 d . U . . .
H12G H -0.1619 0.6019 0.1235 0.055 Uiso 1 1 calc R . . . .
H12H H -0.1015 0.5555 0.1284 0.055 Uiso 1 1 calc R . . . .
C124 C -0.1470(4) 0.6311(2) 0.08046(19) 0.0643(13) Uani 1 1 d . U . . .
H12I H -0.1408 0.6046 0.0630 0.077 Uiso 1 1 calc R . . . .
H12J H -0.2147 0.6436 0.0512 0.077 Uiso 1 1 calc R . . . .
C125 C -0.0832(4) 0.6851(2) 0.1073(2) 0.0670(13) Uani 1 1 d . U . . .
H12K H -0.1122 0.7210 0.1049 0.080 Uiso 1 1 calc R . . . .
H12L H -0.0699 0.6948 0.0892 0.080 Uiso 1 1 calc R . . . .
C126 C 0.0069(3) 0.6658(2) 0.1676(2) 0.0556(11) Uani 1 1 d . U . . .
H12M H 0.0499 0.6433 0.1721 0.067 Uiso 1 1 calc R . . . .
H12N H 0.0416 0.7013 0.1931 0.067 Uiso 1 1 calc R . . . .
K4 K -0.13324(6) 0.79622(4) 0.35413(3) 0.03449(19) Uani 1 1 d . U . . .

loop_
_atom_site_aniso_label
_atom_site_aniso_U_11
_atom_site_aniso_U_22
_atom_site_aniso_U_33
_atom_site_aniso_U_23
_atom_site_aniso_U_13
_atom_site_aniso_U_12
Ti1 0.0213(3) 0.0217(3) 0.0160(3) 0.0015(2) 0.0145(3) 0.0007(2)
O1 0.0235(12) 0.0374(14) 0.0176(11) -0.0054(10) 0.0166(10) -0.0071(10)
O2 0.0237(12) 0.0264(12) 0.0230(11) 0.0003(9) 0.0183(10) 0.0004(9)
O3 0.0248(12) 0.0214(12) 0.0189(11) 0.0012(9) 0.0158(10) 0.0028(9)
C1 0.0209(15) 0.0196(15) 0.0174(14) 0.0017(12) 0.0160(13) 0.0012(12)
C2 0.0232(16) 0.0221(16) 0.0176(15) 0.0002(13) 0.0158(14) 0.0015(13)
C3 0.0255(16) 0.0201(16) 0.0187(15) 0.0039(12) 0.0180(14) 0.0047(13)
C4 0.0276(17) 0.0195(16) 0.0254(16) 0.0025(13) 0.0219(15) 0.0004(13)
C5 0.0277(17) 0.0185(16) 0.0228(15) -0.0013(13) 0.0204(14) -0.0007(13)
C6 0.0273(17) 0.0225(17) 0.0219(16) 0.0027(13) 0.0209(15) 0.0033(13)
C7 0.0232(16) 0.0189(15) 0.0168(14) 0.0035(12) 0.0162(13) 0.0037(12)
C8 0.0286(16) 0.0263(17) 0.0214(15) 0.0046(13) 0.0212(14) 0.0051(13)
C9 0.0341(19) 0.0319(19) 0.0282(18) 0.0013(15) 0.0265(17) 0.0039(15)
C10 0.036(2) 0.038(2) 0.0259(17) 0.0089(15) 0.0263(17) 0.0089(16)
C11 0.037(2) 0.036(2) 0.0295(18) 0.0037(16) 0.0288(17) 0.0006(16)
C12 0.0381(18) 0.0255(17) 0.0287(17) -0.0079(14) 0.0275(16) -0.0100(14)
C13 0.069(3) 0.032(2) 0.048(2) -0.0095(18) 0.047(2) -0.013(2)
C14 0.050(2) 0.037(2) 0.034(2) -0.0148(17) 0.035(2) -0.0173(18)
C15 0.033(2) 0.066(3) 0.029(2) -0.0140(19) 0.0225(18) -0.0125(19)
C16 0.0300(17) 0.0200(16) 0.0252(16) 0.0036(13) 0.0231(15) 0.0016(13)
C17 0.0405(19) 0.0253(18) 0.0432(19) 0.0009(15) 0.0366(17) 0.0004(15)
C18 0.052(2) 0.032(2) 0.056(2) -0.0049(17) 0.0497(19) -0.0032(17)
C19 0.058(2) 0.0301(19) 0.0449(19) -0.0085(16) 0.0465(18) -0.0080(17)
C20 0.0378(19) 0.0300(19) 0.0284(17) -0.0044(15) 0.0286(17) -0.0080(15)
C21 0.0298(17) 0.0183(16) 0.0227(15) 0.0031(13) 0.0219(14) 0.0016(13)
C22 0.0378(19) 0.040(2) 0.055(2) 0.0000(17) 0.0403(18) 0.0021(16)
C23 0.038(2) 0.044(2) 0.064(3) -0.005(2) 0.042(2) -0.0055(18)
C24 0.034(2) 0.042(2) 0.050(2) 0.0015(19) 0.030(2) 0.0057(18)
C25 0.048(3) 0.063(3) 0.079(3) -0.008(2) 0.055(3) 0.000(2)
C26 0.060(4) 0.060(4) 0.045(3) -0.016(3) 0.047(3) -0.007(4)
C27 0.062(4) 0.067(5) 0.049(4) -0.016(4) 0.046(4) -0.003(4)
C28 0.059(5) 0.058(6) 0.033(4) -0.013(5) 0.038(4) -0.003(5)
C29 0.069(5) 0.070(5) 0.040(4) -0.013(4) 0.042(4) -0.006(4)
C526 0.053(3) 0.051(3) 0.045(2) -0.014(2) 0.045(2) -0.006(2)
C527 0.063(3) 0.051(3) 0.053(3) -0.019(3) 0.047(3) -0.003(3)
C528 0.056(3) 0.080(5) 0.041(3) -0.019(4) 0.038(2) -0.002(3)
C529 0.078(3) 0.074(4) 0.039(3) -0.006(3) 0.049(3) -0.012(3)
C30 0.0249(15) 0.0237(16) 0.0220(15) 0.0034(13) 0.0192(13) 0.0018(13)
C31 0.0279(17) 0.0213(16) 0.0318(17) 0.0042(13) 0.0251(15) 0.0015(13)
C32 0.0245(17) 0.0275(18) 0.0316(18) 0.0118(15) 0.0221(16) 0.0066(14)
C33 0.0246(16) 0.0340(19) 0.0262(16) 0.0093(14) 0.0214(15) 0.0031(14)
C34 0.0274(17) 0.0301(18) 0.0216(16) 0.0010(14) 0.0205(15) -0.0007(14)
C35 0.0237(16) 0.0238(16) 0.0204(15) 0.0039(13) 0.0184(14) 0.0010(13)
C36 0.0354(18) 0.0248(17) 0.0410(19) 0.0025(15) 0.0319(17) 0.0035(14)
C37 0.055(2) 0.036(2) 0.052(2) -0.0056(18) 0.047(2) 0.0000(18)
C38 0.035(2) 0.0236(19) 0.043(2) -0.0001(16) 0.0292(19) 0.0014(16)
C39 0.038(2) 0.030(2) 0.054(2) -0.0011(18) 0.034(2) 0.0044(17)
C40 0.0276(18) 0.054(2) 0.0226(16) 0.0117(15) 0.0198(15) 0.0065(16)
C41 0.039(2) 0.070(3) 0.0264(19) 0.0146(19) 0.0255(19) 0.010(2)
C42 0.026(2) 0.089(3) 0.023(2) 0.007(2) 0.0133(18) -0.007(2)
C43 0.040(2) 0.081(3) 0.028(2) 0.021(2) 0.020(2) 0.031(2)
C44 0.036(2) 0.036(2) 0.0180(16) 0.0002(14) 0.0190(16) 0.0010(16)
C45 0.0278(17) 0.0303(19) 0.0172(15) 0.0039(14) 0.0158(14) -0.0016(15)
C46 0.0265(18) 0.040(2) 0.0158(15) 0.0054(15) 0.0126(15) 0.0007(16)
C47 0.0298(19) 0.063(3) 0.0254(18) 0.0102(18) 0.0191(17) 0.0004(18)
C48 0.038(2) 0.053(2) 0.0188(16) 0.0003(16) 0.0164(16) -0.0148(18)
C49 0.049(2) 0.077(3) 0.0293(19) -0.003(2) 0.0218(18) -0.032(2)
C50 0.071(3) 0.074(3) 0.038(2) -0.009(2) 0.033(2) -0.039(3)
C51 0.093(3) 0.041(2) 0.035(2) -0.0114(18) 0.042(2) -0.029(2)
C52 0.082(3) 0.042(2) 0.0278(19) -0.0096(17) 0.037(2) -0.014(2)
C53 0.055(2) 0.034(2) 0.0165(15) -0.0059(14) 0.0238(16) -0.0126(17)
Ti2 0.0223(3) 0.0159(3) 0.0175(3) -0.0009(2) 0.0162(3) -0.0018(2)
O4 0.0229(11) 0.0198(11) 0.0210(11) -0.0024(9) 0.0183(10) -0.0027(9)
O5 0.0382(13) 0.0170(11) 0.0286(12) -0.0004(9) 0.0297(11) 0.0004(10)
O6 0.0245(11) 0.0233(12) 0.0195(10) -0.0007(9) 0.0183(10) -0.0029(9)
C54 0.0255(15) 0.0153(15) 0.0179(14) -0.0003(12) 0.0180(13) -0.0007(12)
C55 0.0232(15) 0.0140(14) 0.0223(15) 0.0025(12) 0.0192(14) 0.0015(12)
C56 0.0229(15) 0.0141(15) 0.0216(15) 0.0044(12) 0.0178(14) 0.0019(12)
C57 0.0247(16) 0.0219(17) 0.0251(16) 0.0011(13) 0.0198(15) 0.0041(13)
C58 0.0268(17) 0.0249(17) 0.0293(17) -0.0011(14) 0.0221(15) -0.0010(14)
C59 0.0221(16) 0.0202(17) 0.0245(17) 0.0009(13) 0.0167(15) -0.0006(13)
C60 0.0247(16) 0.0135(15) 0.0209(15) -0.0004(12) 0.0180(14) -0.0009(12)
C61 0.0243(16) 0.0190(16) 0.0207(15) -0.0020(12) 0.0168(14) -0.0016(13)
C62 0.0333(19) 0.0247(18) 0.0229(17) -0.0018(14) 0.0214(16) -0.0037(15)
C63 0.0289(18) 0.0216(17) 0.0274(17) -0.0006(14) 0.0219(16) 0.0011(14)
C64 0.0300(19) 0.0216(18) 0.0274(18) -0.0033(14) 0.0211(16) -0.0025(14)
C65 0.0284(17) 0.041(2) 0.0411(19) -0.0092(16) 0.0287(16) -0.0054(15)
C66 0.027(2) 0.064(3) 0.045(2) -0.013(2) 0.0282(19) -0.0107(19)
C67 0.036(2) 0.059(3) 0.069(3) -0.009(2) 0.040(2) 0.002(2)
C68 0.041(2) 0.070(3) 0.050(2) -0.013(2) 0.039(2) -0.018(2)
C69 0.0246(16) 0.0187(15) 0.0197(14) 0.0003(12) 0.0175(13) 0.0015(12)
C70 0.0239(16) 0.0162(15) 0.0190(15) -0.0020(12) 0.0168(13) -0.0007(12)
C71 0.0296(17) 0.0218(16) 0.0257(16) 0.0018(13) 0.0237(15) 0.0021(13)
C72 0.0382(18) 0.0217(17) 0.0322(17) 0.0009(14) 0.0304(16) 0.0031(14)
C73 0.0388(19) 0.0176(16) 0.0307(17) 0.0034(14) 0.0286(16) 0.0046(14)
C74 0.0323(17) 0.0153(15) 0.0245(15) 0.0040(12) 0.0231(15) 0.0034(13)
C75 0.0395(18) 0.0153(15) 0.0301(16) 0.0045(13) 0.0295(15) 0.0038(14)
C76 0.041(2) 0.0244(18) 0.0340(19) -0.0010(15) 0.0308(18) -0.0044(15)
C77 0.044(2) 0.031(2) 0.0311(19) 0.0042(15) 0.0312(18) 0.0003(16)
C78 0.058(2) 0.0202(18) 0.048(2) 0.0091(16) 0.046(2) 0.0067(17)
C79 0.059(3) 0.030(3) 0.057(3) 0.006(2) 0.054(2) 0.006(2)
C80 0.071(3) 0.056(4) 0.068(3) 0.018(3) 0.060(3) 0.031(3)
C81 0.063(3) 0.037(3) 0.064(3) 0.005(3) 0.060(3) 0.010(3)
C82 0.076(4) 0.046(3) 0.073(3) -0.015(3) 0.067(3) -0.006(3)
C579 0.060(3) 0.033(3) 0.058(3) 0.002(3) 0.054(3) 0.012(3)
C580 0.061(4) 0.051(4) 0.074(4) -0.001(4) 0.053(3) 0.012(4)
C581 0.069(4) 0.040(4) 0.059(4) 0.001(3) 0.058(3) 0.007(3)
C582 0.069(4) 0.036(4) 0.064(4) 0.005(3) 0.062(3) 0.013(3)
C83 0.0268(16) 0.0135(15) 0.0207(14) 0.0001(12) 0.0194(14) -0.0011(12)
C84 0.0273(16) 0.0192(16) 0.0230(15) 0.0003(13) 0.0204(14) 0.0009(13)
C85 0.0346(18) 0.0215(17) 0.0256(17) 0.0033(14) 0.0251(16) 0.0027(14)
C86 0.0377(18) 0.0205(16) 0.0324(17) 0.0020(14) 0.0311(16) 0.0000(14)
C87 0.0297(17) 0.0193(16) 0.0280(16) 0.0023(13) 0.0245(15) 0.0020(13)
C88 0.0275(16) 0.0116(14) 0.0218(15) 0.0003(12) 0.0205(14) 0.0006(12)
C89 0.0300(17) 0.0260(17) 0.0184(15) 0.0023(13) 0.0187(14) 0.0021(14)
C90 0.0304(19) 0.0321(19) 0.0255(18) -0.0027(15) 0.0219(16) -0.0045(15)
C91 0.0316(19) 0.036(2) 0.0220(17) 0.0057(15) 0.0195(16) 0.0038(16)
C92 0.035(2) 0.036(2) 0.0306(19) 0.0022(16) 0.0251(18) 0.0066(16)
C93 0.046(2) 0.037(2) 0.0452(19) 0.0132(16) 0.0414(18) 0.0067(16)
C94 0.084(3) 0.052(3) 0.092(3) 0.038(2) 0.078(3) 0.022(2)
C95 0.067(3) 0.079(3) 0.055(3) 0.004(2) 0.054(2) 0.001(2)
C96 0.053(2) 0.065(3) 0.058(3) 0.012(2) 0.049(2) 0.001(2)
C97 0.0197(16) 0.0270(17) 0.0195(16) -0.0017(13) 0.0151(15) -0.0028(13)
C98 0.0302(17) 0.0208(17) 0.0333(18) 0.0015(15) 0.0269(16) -0.0006(14)
C99 0.0307(17) 0.038(2) 0.0329(17) 0.0117(16) 0.0272(16) 0.0040(15)
C100 0.0263(18) 0.053(2) 0.0214(17) 0.0005(16) 0.0189(16) -0.0039(16)
C101 0.0263(17) 0.0364(19) 0.0303(17) -0.0092(15) 0.0241(15) -0.0072(14)
C102 0.037(2) 0.055(2) 0.045(2) -0.0216(18) 0.0354(18) -0.0153(18)
C103 0.049(2) 0.037(2) 0.070(3) -0.022(2) 0.050(2) -0.0117(18)
C104 0.048(2) 0.0272(19) 0.073(3) -0.0015(19) 0.051(2) 0.0019(17)
C105 0.0357(19) 0.0302(19) 0.043(2) 0.0016(16) 0.0325(18) 0.0019(15)
C106 0.0212(16) 0.0244(16) 0.0258(16) -0.0015(13) 0.0197(14) -0.0017(13)
K1 0.0339(4) 0.0284(4) 0.0263(4) 0.0013(3) 0.0227(4) -0.0029(3)
O7 0.0546(18) 0.0548(18) 0.0312(14) 0.0006(13) 0.0314(14) -0.0002(14)
C107 0.063(3) 0.062(3) 0.040(2) -0.001(2) 0.041(2) 0.000(2)
C108 0.055(3) 0.096(4) 0.039(2) -0.009(2) 0.033(2) -0.001(3)
C109 0.047(3) 0.091(3) 0.042(2) 0.019(2) 0.031(2) -0.002(2)
C110 0.055(2) 0.060(3) 0.044(2) 0.006(2) 0.038(2) 0.002(2)
O8 0.0604(18) 0.0330(15) 0.0470(16) 0.0009(12) 0.0416(15) -0.0055(13)
C111 0.068(3) 0.057(3) 0.074(3) -0.007(2) 0.062(3) -0.004(2)
C112 0.102(3) 0.048(3) 0.071(3) 0.000(2) 0.075(3) -0.010(2)
C113 0.058(3) 0.034(2) 0.051(2) 0.0007(18) 0.042(2) -0.0028(19)
C114 0.054(2) 0.038(2) 0.041(2) -0.0109(18) 0.038(2) -0.0156(19)
K2 0.0350(4) 0.0285(4) 0.0229(4) -0.0013(3) 0.0208(4) 0.0007(3)
O9 0.071(3) 0.054(4) 0.031(3) 0.017(3) 0.041(3) 0.018(3)
C115 0.070(4) 0.067(4) 0.046(4) 0.007(4) 0.036(4) 0.012(4)
C116 0.060(5) 0.059(4) 0.052(4) -0.003(4) 0.036(4) 0.017(4)
C117 0.064(4) 0.058(4) 0.047(4) 0.000(3) 0.036(4) 0.010(4)
C118 0.058(3) 0.063(4) 0.039(4) 0.013(3) 0.039(3) 0.015(4)
O509 0.049(3) 0.053(3) 0.063(3) -0.001(2) 0.046(2) 0.006(2)
C615 0.052(4) 0.053(3) 0.045(3) 0.013(3) 0.037(3) 0.007(3)
C616 0.063(4) 0.060(3) 0.050(3) 0.005(3) 0.042(3) 0.010(3)
C617 0.055(4) 0.061(3) 0.050(3) 0.003(3) 0.041(3) 0.000(3)
C618 0.063(4) 0.065(4) 0.062(4) 0.012(3) 0.040(3) 0.007(3)
K3 0.0407(5) 0.0223(4) 0.0264(4) -0.0047(3) 0.0213(4) -0.0053(3)
O10 0.0508(16) 0.0240(13) 0.0452(15) -0.0128(12) 0.0346(14) -0.0093(12)
C119 0.051(2) 0.035(2) 0.043(2) -0.0075(17) 0.032(2) -0.0017(18)
C120 0.056(2) 0.0243(19) 0.044(2) -0.0058(17) 0.039(2) -0.0033(17)
C121 0.058(2) 0.025(2) 0.045(2) -0.0092(17) 0.040(2) -0.0090(18)
C122 0.051(2) 0.033(2) 0.056(2) -0.0119(19) 0.043(2) -0.0098(18)
O11 0.0552(17) 0.0441(17) 0.0383(14) -0.0077(13) 0.0348(14) -0.0140(14)
C123 0.046(2) 0.047(2) 0.040(2) -0.0090(18) 0.033(2) -0.0071(19)
C124 0.075(3) 0.073(3) 0.047(2) 0.004(2) 0.049(2) 0.005(2)
C125 0.103(3) 0.061(3) 0.070(3) 0.004(2) 0.076(3) 0.004(3)
C126 0.069(3) 0.039(2) 0.075(3) -0.008(2) 0.061(2) -0.010(2)
K4 0.0324(4) 0.0427(5) 0.0384(5) -0.0125(4) 0.0305(4) -0.0082(4)

loop_
_atom_type_symbol
_atom_type_description
_atom_type_scat_dispersion_real
_atom_type_scat_dispersion_imag
_atom_type_scat_source
C C 0.0033 0.0016 'International Tables Vol C Tables 4.2.6.8 and 6.1.1.4'
H H 0.0000 0.0000 'International Tables Vol C Tables 4.2.6.8 and 6.1.1.4'
K K 0.2009 0.2494 'International Tables Vol C Tables 4.2.6.8 and 6.1.1.4'
O O 0.0106 0.0060 'International Tables Vol C Tables 4.2.6.8 and 6.1.1.4'
Ti Ti 0.2776 0.4457 'International Tables Vol C Tables 4.2.6.8 and 6.1.1.4'

loop_
_geom_angle_atom_site_label_1
_geom_angle_atom_site_label_2
_geom_angle_atom_site_label_3
_geom_angle
_geom_angle_site_symmetry_1
_geom_angle_site_symmetry_3
O1 Ti1 O2 142.91(10) . .
O1 Ti1 O3 103.02(10) . .
O1 Ti1 C1 79.53(11) . .
O1 Ti1 C44 100.84(13) . .
O1 Ti1 C45 89.96(13) . .
O1 Ti1 K1 154.79(7) . .
O2 Ti1 O3 103.29(9) . .
O2 Ti1 C1 78.76(11) . .
O2 Ti1 C44 107.15(14) . .
O2 Ti1 C45 97.11(12) . .
O2 Ti1 K1 57.48(7) . .
O3 Ti1 C1 81.99(11) . .
O3 Ti1 C44 84.81(12) . .
O3 Ti1 C45 123.04(11) . .
O3 Ti1 K1 51.79(7) . .
C1 Ti1 C44 166.50(13) . .
C1 Ti1 K1 95.58(8) . .
C44 Ti1 K1 78.29(10) . .
C45 Ti1 C1 154.67(13) . .
C45 Ti1 C44 38.26(13) . .
C45 Ti1 K1 103.23(10) . .
C2 O1 Ti1 121.37(19) . .
Ti1 O2 K1 89.43(8) . .
C16 O2 Ti1 122.0(2) . .
C16 O2 K1 111.29(17) . .
Ti1 O3 K1 93.26(8) . .
C30 O3 Ti1 115.16(19) . .
C30 O3 K1 112.66(18) . .
C7 C1 Ti1 105.17(19) . .
C21 C1 Ti1 107.1(2) . .
C21 C1 C7 118.2(3) . .
C21 C1 C35 114.0(2) . .
C35 C1 Ti1 103.9(2) . .
C35 C1 C7 107.2(2) . .
O1 C2 C3 121.0(3) . .
O1 C2 C7 116.5(3) . .
O1 C2 K4 104.51(19) . 4_676
C3 C2 C7 122.5(3) . .
C3 C2 K4 86.04(19) . 4_676
C7 C2 K4 80.53(18) . 4_676
C2 C3 C8 120.8(3) . .
C2 C3 K4 69.39(18) . 4_676
C4 C3 C2 116.7(3) . .
C4 C3 C8 122.5(3) . .
C4 C3 K4 89.41(19) . 4_676
C8 C3 K4 109.68(18) . 4_676
C3 C4 H4 118.3 . .
C3 C4 C5 123.3(3) . .
C5 C4 H4 118.3 . .
C4 C5 C12 119.3(3) . .
C6 C5 C4 117.3(3) . .
C6 C5 C12 123.4(3) . .
C5 C6 H6 118.6 . .
C5 C6 C7 122.8(3) . .
C7 C6 H6 118.6 . .
C1 C7 K4 99.13(18) . 4_676
C2 C7 C1 114.7(3) . .
C2 C7 K4 74.02(18) . 4_676
C6 C7 C1 127.8(3) . .
C6 C7 C2 117.3(3) . .
C6 C7 K4 90.9(2) . 4_676
C9 C8 C3 109.8(3) . .
C9 C8 C11 107.8(3) . .
C10 C8 C3 110.2(3) . .
C10 C8 C9 109.9(3) . .
C10 C8 C11 107.2(3) . .
C11 C8 C3 111.9(3) . .
C8 C9 H9A 109.5 . .
C8 C9 H9B 109.5 . .
C8 C9 H9C 109.5 . .
H9A C9 H9B 109.5 . .
H9A C9 H9C 109.5 . .
H9B C9 H9C 109.5 . .
C8 C10 H10A 109.5 . .
C8 C10 H10B 109.5 . .
C8 C10 H10C 109.5 . .
H10A C10 H10B 109.5 . .
H10A C10 H10C 109.5 . .
H10B C10 H10C 109.5 . .
C8 C11 H11A 109.5 . .
C8 C11 H11B 109.5 . .
C8 C11 H11C 109.5 . .
H11A C11 H11B 109.5 . .
H11A C11 H11C 109.5 . .
H11B C11 H11C 109.5 . .
C5 C12 C15 109.6(3) . .
C13 C12 C5 109.6(3) . .
C13 C12 C15 109.2(3) . .
C14 C12 C5 112.4(3) . .
C14 C12 C13 108.3(3) . .
C14 C12 C15 107.7(3) . .
C12 C13 H13A 109.5 . .
C12 C13 H13B 109.5 . .
C12 C13 H13C 109.5 . .
H13A C13 H13B 109.5 . .
H13A C13 H13C 109.5 . .
H13B C13 H13C 109.5 . .
C12 C14 H14A 109.5 . .
C12 C14 H14B 109.5 . .
C12 C14 H14C 109.5 . .
H14A C14 H14B 109.5 . .
H14A C14 H14C 109.5 . .
H14B C14 H14C 109.5 . .
C12 C15 H15A 109.5 . .
C12 C15 H15B 109.5 . .
C12 C15 H15C 109.5 . .
H15A C15 H15B 109.5 . .
H15A C15 H15C 109.5 . .
H15B C15 H15C 109.5 . .
O2 C16 C17 121.8(3) . .
O2 C16 C21 116.3(3) . .
C17 C16 C21 121.9(3) . .
C16 C17 C22 122.0(3) . .
C18 C17 C16 116.9(3) . .
C18 C17 C22 121.0(3) . .
C17 C18 H18 118.3 . .
C17 C18 C19 123.4(3) . .
C19 C18 H18 118.3 . .
C18 C19 C26 132.1(7) . .
C18 C19 C526 115.8(4) . .
C20 C19 C18 117.6(3) . .
C20 C19 C26 109.4(7) . .
C20 C19 C526 126.7(4) . .
C19 C20 H20 118.8 . .
C19 C20 C21 122.5(3) . .
C21 C20 H20 118.8 . .
C16 C21 C1 114.5(3) . .
C20 C21 C1 127.8(3) . .
C20 C21 C16 117.6(3) . .
C23 C22 C17 110.7(3) . .
C23 C22 C25 107.2(3) . .
C24 C22 C17 108.3(3) . .
C24 C22 C23 110.0(3) . .
C24 C22 C25 108.0(3) . .
C25 C22 C17 112.5(3) . .
C22 C23 H23A 109.5 . .
C22 C23 H23B 109.5 . .
C22 C23 H23C 109.5 . .
H23A C23 H23B 109.5 . .
H23A C23 H23C 109.5 . .
H23B C23 H23C 109.5 . .
C22 C24 H24A 109.5 . .
C22 C24 H24B 109.5 . .
C22 C24 H24C 109.5 . .
H24A C24 H24B 109.5 . .
H24A C24 H24C 109.5 . .
H24B C24 H24C 109.5 . .
C22 C25 H25A 109.5 . .
C22 C25 H25B 109.5 . .
C22 C25 H25C 109.5 . .
H25A C25 H25B 109.5 . .
H25A C25 H25C 109.5 . .
H25B C25 H25C 109.5 . .
C27 C26 C19 108.7(11) . .
C27 C26 C28 104.7(14) . .
C27 C26 C29 105.8(12) . .
C28 C26 C19 115.2(14) . .
C29 C26 C19 117.1(11) . .
C29 C26 C28 104.3(13) . .
C26 C27 H27A 109.5 . .
C26 C27 H27B 109.5 . .
C26 C27 H27C 109.5 . .
H27A C27 H27B 109.5 . .
H27A C27 H27C 109.5 . .
H27B C27 H27C 109.5 . .
C26 C28 H28A 109.5 . .
C26 C28 H28B 109.5 . .
C26 C28 H28C 109.5 . .
H28A C28 H28B 109.5 . .
H28A C28 H28C 109.5 . .
H28B C28 H28C 109.5 . .
C26 C29 H29A 109.5 . .
C26 C29 H29B 109.5 . .
C26 C29 H29C 109.5 . .
H29A C29 H29B 109.5 . .
H29A C29 H29C 109.5 . .
H29B C29 H29C 109.5 . .
C527 C526 C19 112.7(5) . .
C527 C526 C528 110.0(6) . .
C527 C526 C529 108.4(5) . .
C528 C526 C19 109.0(5) . .
C528 C526 C529 108.8(6) . .
C529 C526 C19 107.9(5) . .
C526 C527 H52A 109.5 . .
C526 C527 H52B 109.5 . .
C526 C527 H52C 109.5 . .
H52A C527 H52B 109.5 . .
H52A C527 H52C 109.5 . .
H52B C527 H52C 109.5 . .
C526 C528 H52D 109.5 . .
C526 C528 H52E 109.5 . .
C526 C528 H52F 109.5 . .
H52D C528 H52E 109.5 . .
H52D C528 H52F 109.5 . .
H52E C528 H52F 109.5 . .
C526 C529 H52G 109.5 . .
C526 C529 H52H 109.5 . .
C526 C529 H52I 109.5 . .
H52G C529 H52H 109.5 . .
H52G C529 H52I 109.5 . .
H52H C529 H52I 109.5 . .
O3 C30 C31 121.6(3) . .
O3 C30 C35 118.6(3) . .
O3 C30 K1 46.64(15) . .
O3 C30 K4 121.3(2) . 4_676
C31 C30 C35 119.7(3) . .
C31 C30 K1 114.2(2) . .
C31 C30 K4 77.98(19) . 4_676
C35 C30 K1 107.5(2) . .
C35 C30 K4 70.03(18) . 4_676
K4 C30 K1 165.72(10) 4_676 .
C30 C31 C36 120.9(3) . .
C30 C31 K4 77.31(19) . 4_676
C32 C31 C30 117.8(3) . .
C32 C31 C36 121.3(3) . .
C32 C31 K4 75.10(19) . 4_676
C36 C31 K4 116.7(2) . 4_676
C31 C32 H32 118.2 . .
C31 C32 K4 80.17(19) . 4_676
C33 C32 C31 123.5(3) . .
C33 C32 H32 118.2 . .
C33 C32 K4 75.54(19) . 4_676
K4 C32 H32 116.4 4_676 .
C32 C33 C34 116.9(3) . .
C32 C33 C40 123.4(3) . .
C32 C33 K4 79.51(19) . 4_676
C34 C33 C40 119.7(3) . .
C34 C33 K4 72.99(18) . 4_676
C40 C33 K4 115.2(2) . 4_676
C33 C34 H34 118.6 . .
C33 C34 C35 122.7(3) . .
C33 C34 K4 81.47(19) . 4_676
C35 C34 H34 118.6 . .
C35 C34 K4 78.04(18) . 4_676
K4 C34 H34 111.8 4_676 .
C1 C35 K4 104.72(18) . 4_676
C30 C35 C1 118.0(3) . .
C30 C35 K4 84.61(19) . 4_676
C34 C35 C1 122.9(3) . .
C34 C35 C30 118.8(3) . .
C34 C35 K4 75.99(19) . 4_676
C31 C36 C37 108.8(3) . .
C38 C36 C31 110.8(3) . .
C38 C36 C37 109.6(3) . .
C38 C36 C39 107.5(3) . .
C39 C36 C31 112.2(3) . .
C39 C36 C37 107.9(3) . .
C36 C37 H37A 109.5 . .
C36 C37 H37B 109.5 . .
C36 C37 H37C 109.5 . .
H37A C37 H37B 109.5 . .
H37A C37 H37C 109.5 . .
H37B C37 H37C 109.5 . .
C36 C38 H38A 109.5 . .
C36 C38 H38B 109.5 . .
C36 C38 H38C 109.5 . .
H38A C38 H38B 109.5 . .
H38A C38 H38C 109.5 . .
H38B C38 H38C 109.5 . .
C36 C39 H39A 109.5 . .
C36 C39 H39B 109.5 . .
C36 C39 H39C 109.5 . .
H39A C39 H39B 109.5 . .
H39A C39 H39C 109.5 . .
H39B C39 H39C 109.5 . .
C41 C40 C33 109.3(3) . .
C42 C40 C33 109.5(3) . .
C42 C40 C41 108.3(3) . .
C43 C40 C33 112.4(3) . .
C43 C40 C41 108.2(3) . .
C43 C40 C42 109.0(4) . .
C40 C41 H41A 109.5 . .
C40 C41 H41B 109.5 . .
C40 C41 H41C 109.5 . .
H41A C41 H41B 109.5 . .
H41A C41 H41C 109.5 . .
H41B C41 H41C 109.5 . .
C40 C42 H42A 109.5 . .
C40 C42 H42B 109.5 . .
C40 C42 H42C 109.5 . .
H42A C42 H42B 109.5 . .
H42A C42 H42C 109.5 . .
H42B C42 H42C 109.5 . .
C40 C43 H43A 109.5 . .
C40 C43 H43B 109.5 . .
C40 C43 H43C 109.5 . .
H43A C43 H43B 109.5 . .
H43A C43 H43C 109.5 . .
H43B C43 H43C 109.5 . .
Ti1 C44 H44 99(2) . .
Ti1 C44 K2 132.10(15) . .
C45 C44 Ti1 69.57(19) . .
C45 C44 H44 117(2) . .
C45 C44 K2 64.37(17) . .
C53 C44 Ti1 116.5(3) . .
C53 C44 H44 120(2) . .
C53 C44 C45 120.1(4) . .
C53 C44 K2 97.8(2) . .
K2 C44 H44 90(2) . .
Ti1 C45 H45 102.2(19) . .
Ti1 C45 K2 157.69(16) . .
C44 C45 Ti1 72.17(19) . .
C44 C45 H45 119(2) . .
C44 C45 K2 89.9(2) . .
C46 C45 Ti1 115.5(2) . .
C46 C45 C44 116.3(3) . .
C46 C45 H45 119.6(19) . .
C46 C45 K2 84.1(2) . .
K2 C45 H45 74.7(19) . .
C45 C46 H46 118.4 . .
C45 C46 K2 69.8(2) . .
C47 C46 C45 123.3(4) . .
C47 C46 H46 118.4 . .
C47 C46 K2 103.3(2) . .
K2 C46 H46 97.0 . .
C46 C47 H47 118.9 . .
C46 C47 C48 122.2(4) . .
C48 C47 H47 118.9 . .
C47 C48 K1 120.1(2) . .
C49 C48 C47 122.6(5) . .
C49 C48 C53 119.7(4) . .
C49 C48 K1 80.3(2) . .
C53 C48 C47 117.8(4) . .
C53 C48 K1 71.1(2) . .
C48 C49 H49 118.8 . .
C48 C49 K1 75.3(2) . .
C50 C49 C48 122.4(6) . .
C50 C49 H49 118.8 . .
C50 C49 K1 77.0(3) . .
K1 C49 H49 119.7 . .
C49 C50 H50 120.3 . .
C49 C50 C51 119.4(5) . .
C49 C50 K1 79.4(3) . .
C51 C50 H50 120.3 . .
C51 C50 K1 75.2(3) . .
K1 C50 H50 115.9 . .
C50 C51 H51 119.3 . .
C50 C51 C52 121.4(5) . .
C50 C51 K1 80.8(3) . .
C52 C51 H51 119.3 . .
C52 C51 K1 73.2(2) . .
K1 C51 H51 117.3 . .
C51 C52 H52 120.4 . .
C51 C52 K1 80.9(3) . .
C53 C52 C51 119.2(5) . .
C53 C52 H52 120.4 . .
C53 C52 K1 76.1(2) . .
K1 C52 H52 113.1 . .
C44 C53 K1 105.8(2) . .
C48 C53 C44 119.6(4) . .
C48 C53 K1 83.2(2) . .
C52 C53 C44 122.7(4) . .
C52 C53 C48 117.6(4) . .
C52 C53 K1 77.8(2) . .
O4 Ti2 O5 101.95(11) . .
O4 Ti2 O6 141.60(9) . .
O4 Ti2 C54 79.52(10) . .
O4 Ti2 C97 95.66(12) . .
O4 Ti2 C98 104.26(11) . .
O4 Ti2 K2 55.31(8) . .
O4 Ti2 K3 145.92(7) . .
O5 Ti2 C54 80.86(10) . .
O5 Ti2 C97 122.39(11) . .
O5 Ti2 C98 83.76(11) . .
O5 Ti2 K2 49.50(6) . .
O5 Ti2 K3 63.49(7) . .
O6 Ti2 O5 104.85(9) . .
O6 Ti2 C54 78.18(11) . .
O6 Ti2 C97 92.72(12) . .
O6 Ti2 C98 105.54(12) . .
O6 Ti2 K2 153.23(7) . .
O6 Ti2 K3 41.65(6) . .
C54 Ti2 K2 88.67(9) . .
C54 Ti2 K3 68.13(8) . .
C97 Ti2 C54 156.70(12) . .
C97 Ti2 C98 38.65(12) . .
C97 Ti2 K2 107.45(10) . .
C97 Ti2 K3 118.30(10) . .
C98 Ti2 C54 164.61(12) . .
C98 Ti2 K2 81.65(10) . .
C98 Ti2 K3 104.39(10) . .
K2 Ti2 K3 111.77(4) . .
Ti2 O4 K2 91.85(10) . .
C55 O4 Ti2 121.73(18) . .
C55 O4 K2 93.82(16) . .
Ti2 O5 K2 95.99(9) . .
C69 O5 Ti2 114.79(18) . .
C69 O5 K2 110.14(18) . .
Ti2 O6 K3 110.63(9) . .
C83 O6 Ti2 115.46(18) . .
C83 O6 K3 91.58(16) . .
C56 C54 Ti2 107.15(19) . .
C56 C54 C70 113.5(3) . .
C70 C54 Ti2 103.76(19) . .
C88 C54 Ti2 103.6(2) . .
C88 C54 C56 115.5(3) . .
C88 C54 C70 111.9(2) . .
O4 C55 C56 116.5(3) . .
O4 C55 C60 122.2(3) . .
O4 C55 K2 62.01(14) . .
C56 C55 K2 103.90(18) . .
C60 C55 C56 121.3(3) . .
C60 C55 K2 103.18(19) . .
C55 C56 C54 115.0(3) . .
C57 C56 C54 126.7(3) . .
C57 C56 C55 118.3(3) . .
C56 C57 H57 118.6 . .
C56 C57 C58 122.8(3) . .
C58 C57 H57 118.6 . .
C57 C58 C65 120.5(3) . .
C59 C58 C57 116.8(3) . .
C59 C58 C65 122.7(3) . .
C58 C59 H59 118.1 . .
C58 C59 C60 123.7(3) . .
C60 C59 H59 118.1 . .
C55 C60 C61 122.0(3) . .
C59 C60 C55 117.0(3) . .
C59 C60 C61 121.0(3) . .
C62 C61 C60 111.1(3) . .
C62 C61 C63 108.8(3) . .
C63 C61 C60 109.5(3) . .
C64 C61 C60 112.2(3) . .
C64 C61 C62 107.6(3) . .
C64 C61 C63 107.6(3) . .
C61 C62 H62A 109.5 . .
C61 C62 H62B 109.5 . .
C61 C62 H62C 109.5 . .
H62A C62 H62B 109.5 . .
H62A C62 H62C 109.5 . .
H62B C62 H62C 109.5 . .
C61 C63 H63A 109.5 . .
C61 C63 H63B 109.5 . .
C61 C63 H63C 109.5 . .
H63A C63 H63B 109.5 . .
H63A C63 H63C 109.5 . .
H63B C63 H63C 109.5 . .
C61 C64 H64A 109.5 . .
C61 C64 H64B 109.5 . .
C61 C64 H64C 109.5 . .
H64A C64 H64B 109.5 . .
H64A C64 H64C 109.5 . .
H64B C64 H64C 109.5 . .
C66 C65 C58 112.3(3) . .
C66 C65 C67 107.5(3) . .
C66 C65 C68 108.6(3) . .
C67 C65 C58 110.7(3) . .
C67 C65 C68 109.7(3) . .
C68 C65 C58 108.1(3) . .
C65 C66 H66A 109.5 . .
C65 C66 H66B 109.5 . .
C65 C66 H66C 109.5 . .
H66A C66 H66B 109.5 . .
H66A C66 H66C 109.5 . .
H66B C66 H66C 109.5 . .
C65 C67 H67A 109.5 . .
C65 C67 H67B 109.5 . .
C65 C67 H67C 109.5 . .
H67A C67 H67B 109.5 . .
H67A C67 H67C 109.5 . .
H67B C67 H67C 109.5 . .
C65 C68 H68A 109.5 . .
C65 C68 H68B 109.5 . .
C65 C68 H68C 109.5 . .
H68A C68 H68B 109.5 . .
H68A C68 H68C 109.5 . .
H68B C68 H68C 109.5 . .
O5 C69 C70 118.6(3) . .
O5 C69 C74 120.9(3) . .
O5 C69 K2 48.13(15) . .
O5 C69 K3 100.46(19) . .
C70 C69 C74 120.2(3) . .
C70 C69 K2 109.74(19) . .
C70 C69 K3 77.90(18) . .
C74 C69 K2 112.5(2) . .
C74 C69 K3 87.27(19) . .
K3 C69 K2 148.06(11) . .
C54 C70 K3 103.81(19) . .
C69 C70 C54 116.9(3) . .
C69 C70 K3 75.08(18) . .
C71 C70 C54 123.5(3) . .
C71 C70 C69 119.6(3) . .
C71 C70 K3 88.69(19) . .
C70 C71 H71 118.9 . .
C70 C71 C72 122.1(3) . .
C70 C71 K3 66.56(18) . .
C72 C71 H71 118.9 . .
C72 C71 K3 88.7(2) . .
K3 C71 H71 115.7 . .
C71 C72 C73 116.8(3) . .
C71 C72 C79 122.9(4) . .
C71 C72 C579 121.2(6) . .
C73 C72 C79 120.3(4) . .
C73 C72 C579 122.0(6) . .
C72 C73 H73 117.8 . .
C72 C73 K3 81.1(2) . .
C74 C73 C72 124.4(3) . .
C74 C73 H73 117.8 . .
C74 C73 K3 68.47(19) . .
K3 C73 H73 124.0 . .
C69 C74 C75 121.4(3) . .
C69 C74 K3 66.97(17) . .
C73 C74 C69 116.9(3) . .
C73 C74 C75 121.7(3) . .
C73 C74 K3 88.1(2) . .
C75 C74 K3 111.1(2) . .
C74 C75 C77 111.5(3) . .
C74 C75 C78 111.8(3) . .
C76 C75 C74 109.7(3) . .
C76 C75 C77 108.7(3) . .
C76 C75 C78 107.6(3) . .
C78 C75 C77 107.4(3) . .
C75 C76 H76A 109.5 . .
C75 C76 H76B 109.5 . .
C75 C76 H76C 109.5 . .
H76A C76 H76B 109.5 . .
H76A C76 H76C 109.5 . .
H76B C76 H76C 109.5 . .
C75 C77 H77A 109.5 . .
C75 C77 H77B 109.5 . .
C75 C77 H77C 109.5 . .
H77A C77 H77B 109.5 . .
H77A C77 H77C 109.5 . .
H77B C77 H77C 109.5 . .
C75 C78 H78A 109.5 . .
C75 C78 H78B 109.5 . .
C75 C78 H78C 109.5 . .
H78A C78 H78B 109.5 . .
H78A C78 H78C 109.5 . .
H78B C78 H78C 109.5 . .
C72 C79 C80 111.4(7) . .
C72 C79 C81 112.9(7) . .
C72 C79 C82 108.8(7) . .
C80 C79 C81 105.9(8) . .
C82 C79 C80 110.3(8) . .
C82 C79 C81 107.4(8) . .
C79 C80 H80A 109.5 . .
C79 C80 H80B 109.5 . .
C79 C80 H80C 109.5 . .
H80A C80 H80B 109.5 . .
H80A C80 H80C 109.5 . .
H80B C80 H80C 109.5 . .
C79 C81 H81A 109.5 . .
C79 C81 H81B 109.5 . .
C79 C81 H81C 109.5 . .
H81A C81 H81B 109.5 . .
H81A C81 H81C 109.5 . .
H81B C81 H81C 109.5 . .
C79 C82 H82A 109.5 . .
C79 C82 H82B 109.5 . .
C79 C82 H82C 109.5 . .
H82A C82 H82B 109.5 . .
H82A C82 H82C 109.5 . .
H82B C82 H82C 109.5 . .
C580 C579 C72 107.0(11) . .
C580 C579 C581 108.7(12) . .
C580 C579 C582 110.7(13) . .
C581 C579 C72 110.9(11) . .
C582 C579 C72 113.3(12) . .
C582 C579 C581 106.3(11) . .
C579 C580 H58A 109.5 . .
C579 C580 H58B 109.5 . .
C579 C580 H58C 109.5 . .
H58A C580 H58B 109.5 . .
H58A C580 H58C 109.5 . .
H58B C580 H58C 109.5 . .
C579 C581 H58D 109.5 . .
C579 C581 H58E 109.5 . .
C579 C581 H58F 109.5 . .
H58D C581 H58E 109.5 . .
H58D C581 H58F 109.5 . .
H58E C581 H58F 109.5 . .
C579 C582 H58G 109.5 . .
C579 C582 H58H 109.5 . .
C579 C582 H58I 109.5 . .
H58G C582 H58H 109.5 . .
H58G C582 H58I 109.5 . .
H58H C582 H58I 109.5 . .
O6 C83 C84 122.3(3) . .
O6 C83 C88 116.0(3) . .
O6 C83 K3 62.55(14) . .
C84 C83 C88 121.6(3) . .
C84 C83 K3 110.6(2) . .
C88 C83 K3 97.86(18) . .
C83 C84 C89 121.8(3) . .
C85 C84 C83 116.2(3) . .
C85 C84 C89 121.9(3) . .
C84 C85 H85 117.8 . .
C86 C85 C84 124.3(3) . .
C86 C85 H85 117.8 . .
C85 C86 C87 117.4(3) . .
C85 C86 C93 120.2(3) . .
C87 C86 C93 122.4(3) . .
C86 C87 H87 119.0 . .
C86 C87 C88 122.0(3) . .
C88 C87 H87 119.0 . .
C83 C88 C54 114.1(3) . .
C87 C88 C54 127.4(3) . .
C87 C88 C83 118.5(3) . .
C84 C89 C91 112.6(3) . .
C90 C89 C84 110.5(3) . .
C90 C89 C91 107.0(3) . .
C92 C89 C84 109.2(3) . .
C92 C89 C90 110.1(3) . .
C92 C89 C91 107.3(3) . .
C89 C90 H90A 109.5 . .
C89 C90 H90B 109.5 . .
C89 C90 H90C 109.5 . .
H90A C90 H90B 109.5 . .
H90A C90 H90C 109.5 . .
H90B C90 H90C 109.5 . .
C89 C91 H91A 109.5 . .
C89 C91 H91B 109.5 . .
C89 C91 H91C 109.5 . .
H91A C91 H91B 109.5 . .
H91A C91 H91C 109.5 . .
H91B C91 H91C 109.5 . .
C89 C92 H92A 109.5 . .
C89 C92 H92B 109.5 . .
C89 C92 H92C 109.5 . .
H92A C92 H92B 109.5 . .
H92A C92 H92C 109.5 . .
H92B C92 H92C 109.5 . .
C94 C93 C86 109.3(3) . .
C94 C93 C95 108.9(4) . .
C94 C93 C96 108.7(3) . .
C95 C93 C86 109.4(3) . .
C96 C93 C86 112.7(3) . .
C96 C93 C95 107.8(3) . .
C93 C94 H94A 109.5 . .
C93 C94 H94B 109.5 . .
C93 C94 H94C 109.5 . .
H94A C94 H94B 109.5 . .
H94A C94 H94C 109.5 . .
H94B C94 H94C 109.5 . .
C93 C95 H95A 109.5 . .
C93 C95 H95B 109.5 . .
C93 C95 H95C 109.5 . .
H95A C95 H95B 109.5 . .
H95A C95 H95C 109.5 . .
H95B C95 H95C 109.5 . .
C93 C96 H96A 109.5 . .
C93 C96 H96B 109.5 . .
C93 C96 H96C 109.5 . .
H96A C96 H96B 109.5 . .
H96A C96 H96C 109.5 . .
H96B C96 H96C 109.5 . .
Ti2 C97 H97 104.1(19) . .
Ti2 C97 K4 139.63(14) . .
C98 C97 Ti2 70.81(18) . .
C98 C97 H97 116(2) . .
C98 C97 K4 69.02(18) . .
C106 C97 Ti2 122.6(2) . .
C106 C97 H97 116(2) . .
C106 C97 C98 119.5(3) . .
C106 C97 K4 81.75(18) . .
K4 C97 H97 90.0(19) . .
Ti2 C98 H98 104(2) . .
Ti2 C98 K4 154.03(15) . .
C97 C98 Ti2 70.53(18) . .
C97 C98 H98 125(2) . .
C97 C98 K4 83.82(19) . .
C99 C98 Ti2 114.0(2) . .
C99 C98 C97 116.9(3) . .
C99 C98 H98 115(2) . .
C99 C98 K4 80.8(2) . .
K4 C98 H98 87(2) . .
C98 C99 H99 118.6 . .
C98 C99 K2 106.1(2) . .
C98 C99 K4 72.3(2) . .
C100 C99 C98 122.8(3) . .
C100 C99 H99 118.6 . .
C100 C99 K2 92.8(2) . .
C100 C99 K4 88.5(2) . .
K2 C99 H99 70.0 . .
K4 C99 H99 110.1 . .
K4 C99 K2 178.34(14) . .
C99 C100 H100 119.2 . .
C99 C100 C101 121.6(3) . .
C99 C100 K4 67.6(2) . .
C101 C100 H100 119.2 . .
C101 C100 K4 80.8(2) . .
K4 C100 H100 123.6 . .
C100 C101 K4 74.8(2) . .
C102 C101 C100 122.8(3) . .
C102 C101 C106 118.5(3) . .
C102 C101 K4 121.3(2) . .
C106 C101 C100 118.6(3) . .
C106 C101 K4 73.02(19) . .
C101 C102 H102 119.2 . .
C103 C102 C101 121.6(4) . .
C103 C102 H102 119.2 . .
C102 C103 H103 120.0 . .
C104 C103 C102 120.0(4) . .
C104 C103 H103 120.0 . .
C103 C104 H104 119.9 . .
C103 C104 C105 120.1(4) . .
C105 C104 H104 119.9 . .
C104 C105 H105 119.1 . .
C104 C105 C106 121.8(4) . .
C106 C105 H105 119.1 . .
C97 C106 K4 72.57(17) . .
C101 C106 C97 119.5(3) . .
C101 C106 K4 82.78(19) . .
C105 C106 C97 122.5(3) . .
C105 C106 C101 118.0(3) . .
C105 C106 K4 115.4(2) . .
O2 K1 C30 70.38(7) . .
O2 K1 C48 68.00(9) . .
O2 K1 C49 86.67(9) . .
O2 K1 C50 109.68(11) . .
O2 K1 C51 116.57(9) . .
O2 K1 C52 98.19(9) . .
O2 K1 C53 72.88(8) . .
O2 K1 C110 105.14(9) . .
O3 K1 O2 65.09(6) . .
O3 K1 C30 20.69(6) . .
O3 K1 C48 89.73(11) . .
O3 K1 C49 112.42(10) . .
O3 K1 C50 116.97(12) . .
O3 K1 C51 97.83(13) . .
O3 K1 C52 73.19(12) . .
O3 K1 C53 68.44(11) . .
O3 K1 C110 84.81(11) . .
C48 K1 C30 109.80(11) . .
C48 K1 C49 24.37(10) . .
C48 K1 C50 43.02(12) . .
C48 K1 C110 172.66(11) . .
C49 K1 C30 133.03(11) . .
C49 K1 C110 162.29(11) . .
C50 K1 C30 135.94(13) . .
C50 K1 C49 23.57(12) . .
C50 K1 C110 144.26(13) . .
C51 K1 C30 114.19(14) . .
C51 K1 C48 50.47(12) . .
C51 K1 C49 41.86(15) . .
C51 K1 C50 24.04(13) . .
C51 K1 C110 135.17(13) . .
C52 K1 C30 91.58(13) . .
C52 K1 C48 44.51(13) . .
C52 K1 C49 50.71(15) . .
C52 K1 C50 44.36(15) . .
C52 K1 C51 25.88(12) . .
C52 K1 C110 137.27(13) . .
C53 K1 C30 89.13(12) . .
C53 K1 C48 25.68(11) . .
C53 K1 C49 44.31(12) . .
C53 K1 C50 52.22(12) . .
C53 K1 C51 45.37(11) . .
C53 K1 C52 26.13(10) . .
C53 K1 C110 151.58(12) . .
O7 K1 O2 94.18(8) . .
O7 K1 O3 97.07(10) . .
O7 K1 C30 76.64(11) . .
O7 K1 C48 156.16(11) . .
O7 K1 C49 147.57(12) . .
O7 K1 C50 144.11(12) . .
O7 K1 C51 149.18(11) . .
O7 K1 C52 158.99(12) . .
O7 K1 C53 163.50(10) . .
O7 K1 C110 21.75(10) . .
O7 K1 O8 77.91(9) . .
C110 K1 C30 64.39(11) . .
O8 K1 O2 167.71(8) . .
O8 K1 O3 124.76(8) . .
O8 K1 C30 116.03(9) . .
O8 K1 C48 116.56(10) . .
O8 K1 C49 94.98(10) . .
O8 K1 C50 73.57(11) . .
O8 K1 C51 71.42(10) . .
O8 K1 C52 92.22(10) . .
O8 K1 C53 116.48(10) . .
O8 K1 C110 70.70(10) . .
C107 O7 K1 131.9(2) . .
C107 O7 C110 108.7(3) . .
C110 O7 K1 114.9(2) . .
O7 C107 H10D 110.5 . .
O7 C107 H10E 110.5 . .
O7 C107 C108 106.4(4) . .
H10D C107 H10E 108.6 . .
C108 C107 H10D 110.5 . .
C108 C107 H10E 110.5 . .
C107 C108 H10F 111.1 . .
C107 C108 H10G 111.1 . .
H10F C108 H10G 109.1 . .
C109 C108 C107 103.3(4) . .
C109 C108 H10F 111.1 . .
C109 C108 H10G 111.1 . .
C108 C109 H10H 111.3 . .
C108 C109 H10I 111.3 . .
H10H C109 H10I 109.2 . .
C110 C109 C108 102.2(4) . .
C110 C109 H10H 111.3 . .
C110 C109 H10I 111.3 . .
K1 C110 H11D 89.2 . .
K1 C110 H11E 83.9 . .
O7 C110 K1 43.35(17) . .
O7 C110 C109 105.3(4) . .
O7 C110 H11D 110.7 . .
O7 C110 H11E 110.7 . .
C109 C110 K1 148.4(3) . .
C109 C110 H11D 110.7 . .
C109 C110 H11E 110.7 . .
H11D C110 H11E 108.8 . .
C111 O8 K1 123.0(2) . .
C111 O8 C114 104.4(3) . .
C114 O8 K1 131.7(2) . .
O8 C111 H11F 110.6 . .
O8 C111 H11G 110.6 . .
O8 C111 C112 105.8(4) . .
H11F C111 H11G 108.7 . .
C112 C111 H11F 110.6 . .
C112 C111 H11G 110.6 . .
C111 C112 H11H 110.8 . .
C111 C112 H11I 110.8 . .
H11H C112 H11I 108.8 . .
C113 C112 C111 105.0(4) . .
C113 C112 H11H 110.8 . .
C113 C112 H11I 110.8 . .
C112 C113 H11J 110.9 . .
C112 C113 H11K 110.9 . .
C112 C113 C114 104.1(4) . .
H11J C113 H11K 109.0 . .
C114 C113 H11J 110.9 . .
C114 C113 H11K 110.9 . .
O8 C114 C113 105.1(3) . .
O8 C114 H11L 110.7 . .
O8 C114 H11M 110.7 . .
C113 C114 H11L 110.7 . .
C113 C114 H11M 110.7 . .
H11L C114 H11M 108.8 . .
C44 K2 H45 38.7(7) . .
C44 K2 Ti2 164.62(8) . .
C44 K2 C69 132.16(9) . .
C44 K2 C118 91.1(2) . .
C45 K2 C44 25.68(9) . .
C45 K2 H45 18.9(6) . .
C45 K2 C46 26.11(9) . .
C45 K2 Ti2 152.04(8) . .
C45 K2 C55 124.89(9) . .
C45 K2 C69 157.80(9) . .
C45 K2 C99 104.14(12) . .
C45 K2 C118 98.3(2) . .
C46 K2 C44 43.58(10) . .
C46 K2 H45 39.5(7) . .
C46 K2 Ti2 127.84(7) . .
C46 K2 C55 124.10(9) . .
C46 K2 C69 156.59(9) . .
C46 K2 C99 78.09(11) . .
C46 K2 C118 123.8(2) . .
Ti2 K2 H45 147.6(7) . .
O4 K2 C44 154.28(8) . .
O4 K2 C45 128.70(9) . .
O4 K2 H45 116.6(7) . .
O4 K2 C46 115.48(8) . .
O4 K2 Ti2 32.84(4) . .
O4 K2 C55 24.17(6) . .
O4 K2 C69 73.30(8) . .
O4 K2 C99 66.65(8) . .
O4 K2 C118 93.27(17) . .
O5 K2 C44 138.77(9) . .
O5 K2 C45 158.69(9) . .
O5 K2 H45 177.4(7) . .
O5 K2 C46 139.21(8) . .
O5 K2 Ti2 34.51(6) . .
O5 K2 O4 65.86(7) . .
O5 K2 C55 75.10(7) . .
O5 K2 C69 21.73(7) . .
O5 K2 C99 65.03(10) . .
O5 K2 O9 113.1(2) . .
O5 K2 C118 95.9(2) . .
C55 K2 C44 144.15(9) . .
C55 K2 H45 107.5(7) . .
C55 K2 Ti2 49.54(6) . .
C55 K2 C69 73.27(8) . .
C55 K2 C118 69.76(18) . .
C69 K2 H45 158.3(6) . .
C69 K2 Ti2 48.46(6) . .
C99 K2 C44 112.49(11) . .
C99 K2 H45 114.7(6) . .
C99 K2 Ti2 53.37(8) . .
C99 K2 C55 90.82(9) . .
C99 K2 C69 86.76(11) . .
C99 K2 C118 156.3(2) . .
O9 K2 C44 65.50(19) . .
O9 K2 C45 76.0(2) . .
O9 K2 H45 66.9(7) . .
O9 K2 C46 102.1(2) . .
O9 K2 Ti2 127.98(18) . .
O9 K2 O4 117.3(2) . .
O9 K2 C55 93.2(2) . .
O9 K2 C69 91.4(2) . .
O9 K2 C99 174.9(3) . .
O9 K2 C118 25.74(19) . .
C118 K2 H45 85.0(7) . .
C118 K2 Ti2 102.89(19) . .
C118 K2 C69 74.9(2) . .
O509 K2 C44 72.85(19) . .
O509 K2 C45 85.9(2) . .
O509 K2 H45 77.6(7) . .
O509 K2 C46 111.85(19) . .
O509 K2 Ti2 119.46(18) . .
O509 K2 O4 114.39(16) . .
O509 K2 O5 102.40(18) . .
O509 K2 C55 90.94(16) . .
O509 K2 C69 80.77(19) . .
O509 K2 C99 166.32(17) . .
C115 O9 K2 148.4(9) . .
C118 O9 K2 95.7(7) . .
C118 O9 C115 98.9(6) . .
O9 C115 H11N 111.2 . .
O9 C115 H11O 111.2 . .
H11N C115 H11O 109.1 . .
C116 C115 O9 103.0(6) . .
C116 C115 H11N 111.2 . .
C116 C115 H11O 111.2 . .
C115 C116 H11P 110.8 . .
C115 C116 H11Q 110.8 . .
C115 C116 C117 104.6(6) . .
H11P C116 H11Q 108.9 . .
C117 C116 H11P 110.8 . .
C117 C116 H11Q 110.8 . .
C116 C117 H11R 111.1 . .
C116 C117 H11S 111.1 . .
H11R C117 H11S 109.1 . .
C118 C117 C116 103.2(7) . .
C118 C117 H11R 111.1 . .
C118 C117 H11S 111.1 . .
K2 C118 H11T 56.8 . .
K2 C118 H11U 146.5 . .
O9 C118 K2 58.6(6) . .
O9 C118 H11T 112.0 . .
O9 C118 H11U 112.0 . .
C117 C118 K2 101.5(9) . .
C117 C118 O9 98.9(7) . .
C117 C118 H11T 112.0 . .
C117 C118 H11U 112.0 . .
H11T C118 H11U 109.7 . .
C615 O509 K2 134.5(5) . .
C618 O509 K2 124.5(6) . .
C618 O509 C615 101.1(6) . .
O509 C615 H61A 112.4 . .
O509 C615 H61B 112.4 . .
H61A C615 H61B 110.0 . .
C616 C615 O509 96.7(5) . .
C616 C615 H61A 112.4 . .
C616 C615 H61B 112.4 . .
C615 C616 H61C 110.7 . .
C615 C616 H61D 110.7 . .
C615 C616 C617 105.4(6) . .
H61C C616 H61D 108.8 . .
C617 C616 H61C 110.7 . .
C617 C616 H61D 110.7 . .
C616 C617 H61E 111.8 . .
C616 C617 H61F 111.8 . .
C616 C617 C618 100.1(6) . .
H61E C617 H61F 109.5 . .
C618 C617 H61E 111.8 . .
C618 C617 H61F 111.8 . .
O509 C618 C617 98.9(7) . .
O509 C618 H61G 112.0 . .
O509 C618 H61H 112.0 . .
C617 C618 H61G 112.0 . .
C617 C618 H61H 112.0 . .
H61G C618 H61H 109.7 . .
O6 K3 Ti2 27.72(5) . .
O6 K3 C69 73.40(7) . .
O6 K3 C70 67.23(7) . .
O6 K3 C71 86.98(7) . .
O6 K3 C73 114.04(8) . .
O6 K3 C74 98.45(7) . .
O6 K3 C83 25.87(7) . .
O6 K3 C119 162.38(9) . .
C69 K3 Ti2 46.71(6) . .
C69 K3 C70 27.01(9) . .
C69 K3 C71 44.71(9) . .
C69 K3 C73 42.34(9) . .
C69 K3 C74 25.76(8) . .
C69 K3 C83 81.11(8) . .
C69 K3 C119 109.62(9) . .
C70 K3 Ti2 48.53(6) . .
C70 K3 C71 24.75(8) . .
C70 K3 C73 49.26(9) . .
C70 K3 C74 45.68(9) . .
C70 K3 C83 63.63(8) . .
C70 K3 C119 123.41(9) . .
C71 K3 Ti2 72.65(7) . .
C71 K3 C73 40.64(9) . .
C71 K3 C119 107.51(9) . .
C73 K3 Ti2 88.79(8) . .
C74 K3 Ti2 70.98(7) . .
C74 K3 C71 50.63(9) . .
C74 K3 C73 23.42(8) . .
C74 K3 C119 83.92(9) . .
C83 K3 Ti2 45.48(6) . .
C83 K3 C71 74.94(8) . .
C83 K3 C73 112.36(9) . .
C83 K3 C74 106.37(8) . .
C83 K3 C119 167.27(10) . .
O10 K3 Ti2 141.45(7) . .
O10 K3 O6 141.36(8) . .
O10 K3 C69 122.72(9) . .
O10 K3 C70 143.23(9) . .
O10 K3 C71 130.13(9) . .
O10 K3 C73 94.56(10) . .
O10 K3 C74 98.94(9) . .
O10 K3 C83 153.04(9) . .
O10 K3 C119 22.67(9) . .
C119 K3 Ti2 147.22(8) . .
C119 K3 C73 74.21(10) . .
O11 K3 Ti2 134.30(7) . .
O11 K3 O6 113.48(8) . .
O11 K3 C69 133.01(10) . .
O11 K3 C70 109.54(10) . .
O11 K3 C71 88.38(10) . .
O11 K3 C73 103.43(10) . .
O11 K3 C74 126.74(9) . .
O11 K3 C83 89.95(8) . .
O11 K3 O10 82.11(9) . .
O11 K3 C119 77.74(10) . .
C119 O10 K3 111.2(2) . .
C122 O10 K3 137.7(2) . .
C122 O10 C119 108.9(3) . .
K3 C119 H11V 104.1 . .
K3 C119 H11W 69.7 . .
O10 C119 K3 46.09(17) . .
O10 C119 H11V 110.3 . .
O10 C119 H11W 110.3 . .
O10 C119 C120 107.1(3) . .
H11V C119 H11W 108.5 . .
C120 C119 K3 143.0(3) . .
C120 C119 H11V 110.3 . .
C120 C119 H11W 110.3 . .
C119 C120 H12A 111.2 . .
C119 C120 H12B 111.2 . .
C119 C120 C121 102.6(3) . .
H12A C120 H12B 109.2 . .
C121 C120 H12A 111.2 . .
C121 C120 H12B 111.2 . .
C120 C121 H12C 111.1 . .
C120 C121 H12D 111.1 . .
H12C C121 H12D 109.1 . .
C122 C121 C120 103.3(3) . .
C122 C121 H12C 111.1 . .
C122 C121 H12D 111.1 . .
O10 C122 C121 107.1(3) . .
O10 C122 H12E 110.3 . .
O10 C122 H12F 110.3 . .
C121 C122 H12E 110.3 . .
C121 C122 H12F 110.3 . .
H12E C122 H12F 108.5 . .
C123 O11 K3 118.8(2) . .
C123 O11 C126 108.5(3) . .
C126 O11 K3 127.0(2) . .
O11 C123 H12G 110.2 . .
O11 C123 H12H 110.2 . .
O11 C123 C124 107.4(3) . .
H12G C123 H12H 108.5 . .
C124 C123 H12G 110.2 . .
C124 C123 H12H 110.2 . .
C123 C124 H12I 110.8 . .
C123 C124 H12J 110.8 . .
H12I C124 H12J 108.9 . .
C125 C124 C123 104.7(4) . .
C125 C124 H12I 110.8 . .
C125 C124 H12J 110.8 . .
C124 C125 H12K 111.0 . .
C124 C125 H12L 111.0 . .
C124 C125 C126 103.6(4) . .
H12K C125 H12L 109.0 . .
C126 C125 H12K 111.0 . .
C126 C125 H12L 111.0 . .
O11 C126 C125 104.5(4) . .
O11 C126 H12M 110.9 . .
O11 C126 H12N 110.9 . .
C125 C126 H12M 110.9 . .
C125 C126 H12N 110.9 . .
H12M C126 H12N 108.9 . .
C2 K4 C7 25.44(7) 4_475 4_475
C2 K4 C30 71.81(9) 4_475 4_475
C2 K4 C31 96.03(9) 4_475 4_475
C2 K4 C32 112.96(9) 4_475 4_475
C2 K4 C33 106.21(9) 4_475 4_475
C2 K4 C97 117.41(9) 4_475 .
C2 K4 C106 140.33(8) 4_475 .
C7 K4 C30 63.73(8) 4_475 4_475
C7 K4 C31 87.79(8) 4_475 4_475
C7 K4 C106 165.36(8) 4_475 .
C30 K4 C31 24.71(8) 4_475 4_475
C30 K4 C106 122.78(8) 4_475 .
C31 K4 C106 100.67(8) 4_475 .
C32 K4 C7 96.59(8) 4_475 4_475
C32 K4 C30 43.27(9) 4_475 4_475
C32 K4 C31 24.72(8) 4_475 4_475
C32 K4 C106 95.97(9) 4_475 .
C33 K4 C7 83.48(9) 4_475 4_475
C33 K4 C30 51.72(9) 4_475 4_475
C33 K4 C31 44.47(9) 4_475 4_475
C33 K4 C32 24.95(9) 4_475 4_475
C33 K4 C97 136.02(9) 4_475 .
C33 K4 C106 110.94(9) 4_475 .
C34 K4 C2 81.25(9) 4_475 4_475
C34 K4 C7 57.93(8) 4_475 4_475
C34 K4 C30 44.41(9) 4_475 4_475
C34 K4 C31 51.74(9) 4_475 4_475
C34 K4 C32 43.92(9) 4_475 4_475
C34 K4 C33 25.55(8) 4_475 4_475
C34 K4 C35 25.97(8) 4_475 4_475
C34 K4 C97 161.34(9) 4_475 .
C34 K4 C99 125.66(10) 4_475 .
C34 K4 C106 136.48(9) 4_475 .
C35 K4 C2 62.53(9) 4_475 4_475
C35 K4 C7 45.27(8) 4_475 4_475
C35 K4 C30 25.36(8) 4_475 4_475
C35 K4 C31 44.73(8) 4_475 4_475
C35 K4 C32 51.74(8) 4_475 4_475
C35 K4 C33 45.61(9) 4_475 4_475
C35 K4 C97 162.86(9) 4_475 .
C35 K4 C106 145.24(9) 4_475 .
C97 K4 C7 140.34(8) . 4_475
C97 K4 C30 137.72(9) . 4_475
C97 K4 C31 121.26(9) . 4_475
C97 K4 C32 121.24(9) . 4_475
C97 K4 C106 25.69(8) . .
C98 K4 C2 108.43(10) . 4_475
C98 K4 C7 123.31(9) . 4_475
C98 K4 C30 163.77(9) . 4_475
C98 K4 C31 147.24(9) . 4_475
C98 K4 C32 138.47(10) . 4_475
C98 K4 C33 139.08(10) . 4_475
C98 K4 C34 151.49(10) . 4_475
C98 K4 C35 168.00(9) . 4_475
C98 K4 C97 27.16(8) . .
C98 K4 C99 26.82(9) . .
C98 K4 C106 46.74(9) . .
C99 K4 C2 122.65(10) . 4_475
C99 K4 C7 125.49(9) . 4_475
C99 K4 C30 163.75(9) . 4_475
C99 K4 C31 141.20(9) . 4_475
C99 K4 C32 120.58(10) . 4_475
C99 K4 C33 113.32(11) . 4_475
C99 K4 C35 150.31(9) . 4_475
C99 K4 C97 45.94(9) . .
C99 K4 C106 52.23(9) . .

loop_
_geom_bond_atom_site_label_1
_geom_bond_atom_site_label_2
_geom_bond_distance
_geom_bond_site_symmetry_2
Ti1 O1 1.922(2) .
Ti1 O2 1.926(2) .
Ti1 O3 2.024(2) .
Ti1 C1 2.230(4) .
Ti1 C44 2.243(4) .
Ti1 C45 2.208(4) .
Ti1 K1 3.5276(10) .
O1 C2 1.355(4) .
O2 C16 1.363(4) .
O2 K1 2.975(2) .
O3 C30 1.349(4) .
O3 K1 2.776(2) .
C1 C7 1.523(4) .
C1 C21 1.513(4) .
C1 C35 1.520(4) .
C2 C3 1.405(4) .
C2 C7 1.413(4) .
C2 K4 3.161(4) 4_676
C3 C4 1.392(4) .
C3 C8 1.542(4) .
C3 K4 3.369(3) 4_676
C4 H4 0.9500 .
C4 C5 1.403(4) .
C5 C6 1.390(4) .
C5 C12 1.533(5) .
C6 H6 0.9500 .
C6 C7 1.394(4) .
C7 K4 3.243(3) 4_676
C8 C9 1.532(4) .
C8 C10 1.528(5) .
C8 C11 1.537(5) .
C9 H9A 0.9800 .
C9 H9B 0.9800 .
C9 H9C 0.9800 .
C10 H10A 0.9800 .
C10 H10B 0.9800 .
C10 H10C 0.9800 .
C11 H11A 0.9800 .
C11 H11B 0.9800 .
C11 H11C 0.9800 .
C12 C13 1.532(5) .
C12 C14 1.531(5) .
C12 C15 1.538(5) .
C13 H13A 0.9800 .
C13 H13B 0.9800 .
C13 H13C 0.9800 .
C14 H14A 0.9800 .
C14 H14B 0.9800 .
C14 H14C 0.9800 .
C15 H15A 0.9800 .
C15 H15B 0.9800 .
C15 H15C 0.9800 .
C16 C17 1.407(5) .
C16 C21 1.411(5) .
C17 C18 1.388(5) .
C17 C22 1.541(5) .
C18 H18 0.9500 .
C18 C19 1.401(5) .
C19 C20 1.381(5) .
C19 C26 1.616(13) .
C19 C526 1.535(6) .
C20 H20 0.9500 .
C20 C21 1.402(4) .
C22 C23 1.537(5) .
C22 C24 1.533(6) .
C22 C25 1.538(5) .
C23 H23A 0.9800 .
C23 H23B 0.9800 .
C23 H23C 0.9800 .
C24 H24A 0.9800 .
C24 H24B 0.9800 .
C24 H24C 0.9800 .
C25 H25A 0.9800 .
C25 H25B 0.9800 .
C25 H25C 0.9800 .
C26 C27 1.526(14) .
C26 C28 1.559(14) .
C26 C29 1.548(14) .
C27 H27A 0.9800 .
C27 H27B 0.9800 .
C27 H27C 0.9800 .
C28 H28A 0.9800 .
C28 H28B 0.9800 .
C28 H28C 0.9800 .
C29 H29A 0.9800 .
C29 H29B 0.9800 .
C29 H29C 0.9800 .
C526 C527 1.518(7) .
C526 C528 1.518(8) .
C526 C529 1.528(8) .
C527 H52A 0.9800 .
C527 H52B 0.9800 .
C527 H52C 0.9800 .
C528 H52D 0.9800 .
C528 H52E 0.9800 .
C528 H52F 0.9800 .
C529 H52G 0.9800 .
C529 H52H 0.9800 .
C529 H52I 0.9800 .
C30 C31 1.413(4) .
C30 C35 1.419(4) .
C30 K1 3.523(4) .
C30 K4 3.297(4) 4_676
C31 C32 1.403(5) .
C31 C36 1.540(5) .
C31 K4 3.306(3) 4_676
C32 H32 0.9500 .
C32 C33 1.391(5) .
C32 K4 3.242(3) 4_676
C33 C34 1.392(5) .
C33 C40 1.543(5) .
C33 K4 3.193(3) 4_676
C34 H34 0.9500 .
C34 C35 1.393(5) .
C34 K4 3.087(3) 4_676
C35 K4 3.113(3) 4_676
C36 C37 1.543(5) .
C36 C38 1.531(5) .
C36 C39 1.533(5) .
C37 H37A 0.9800 .
C37 H37B 0.9800 .
C37 H37C 0.9800 .
C38 H38A 0.9800 .
C38 H38B 0.9800 .
C38 H38C 0.9800 .
C39 H39A 0.9800 .
C39 H39B 0.9800 .
C39 H39C 0.9800 .
C40 C41 1.534(5) .
C40 C42 1.530(5) .
C40 C43 1.521(5) .
C41 H41A 0.9800 .
C41 H41B 0.9800 .
C41 H41C 0.9800 .
C42 H42A 0.9800 .
C42 H42B 0.9800 .
C42 H42C 0.9800 .
C43 H43A 0.9800 .
C43 H43B 0.9800 .
C43 H43C 0.9800 .
C44 H44 0.88(3) .
C44 C45 1.459(5) .
C44 C53 1.446(5) .
C44 K2 3.366(4) .
C45 H45 0.99(3) .
C45 C46 1.423(5) .
C45 K2 3.035(4) .
C46 H46 0.9500 .
C46 C47 1.345(5) .
C46 K2 3.217(4) .
C47 H47 0.9500 .
C47 C48 1.428(6) .
C48 C49 1.396(6) .
C48 C53 1.427(6) .
C48 K1 3.271(5) .
C49 H49 0.9500 .
C49 C50 1.356(7) .
C49 K1 3.333(6) .
C50 H50 0.9500 .
C50 C51 1.364(7) .
C50 K1 3.305(6) .
C51 H51 0.9500 .
C51 C52 1.430(7) .
C51 K1 3.236(5) .
C52 H52 0.9500 .
C52 C53 1.414(6) .
C52 K1 3.137(4) .
C53 K1 3.116(4) .
Ti2 O4 1.934(3) .
Ti2 O5 2.030(2) .
Ti2 O6 1.951(3) .
Ti2 C54 2.220(3) .
Ti2 C97 2.214(3) .
Ti2 C98 2.218(3) .
Ti2 K2 3.564(3) .
Ti2 K3 3.9246(14) .
O4 C55 1.360(4) .
O4 K2 2.932(2) .
O5 C69 1.355(4) .
O5 K2 2.725(3) .
O6 C83 1.370(4) .
O6 K3 2.787(2) .
C54 C56 1.511(4) .
C54 C70 1.521(4) .
C54 C88 1.511(4) .
C55 C56 1.415(4) .
C55 C60 1.407(4) .
C55 K2 3.313(3) .
C56 C57 1.385(4) .
C57 H57 0.9500 .
C57 C58 1.398(5) .
C58 C59 1.396(5) .
C58 C65 1.538(5) .
C59 H59 0.9500 .
C59 C60 1.400(4) .
C60 C61 1.539(4) .
C61 C62 1.532(4) .
C61 C63 1.538(4) .
C61 C64 1.531(5) .
C62 H62A 0.9800 .
C62 H62B 0.9800 .
C62 H62C 0.9800 .
C63 H63A 0.9800 .
C63 H63B 0.9800 .
C63 H63C 0.9800 .
C64 H64A 0.9800 .
C64 H64B 0.9800 .
C64 H64C 0.9800 .
C65 C66 1.527(5) .
C65 C67 1.529(5) .
C65 C68 1.535(5) .
C66 H66A 0.9800 .
C66 H66B 0.9800 .
C66 H66C 0.9800 .
C67 H67A 0.9800 .
C67 H67B 0.9800 .
C67 H67C 0.9800 .
C68 H68A 0.9800 .
C68 H68B 0.9800 .
C68 H68C 0.9800 .
C69 C70 1.417(4) .
C69 C74 1.424(4) .
C69 K2 3.436(4) .
C69 K3 3.015(4) .
C70 C71 1.393(4) .
C70 K3 3.051(4) .
C71 H71 0.9500 .
C71 C72 1.398(4) .
C71 K3 3.325(4) .
C72 C73 1.400(5) .
C72 C79 1.508(14) .
C72 C579 1.56(2) .
C73 H73 0.9500 .
C73 C74 1.398(4) .
C73 K3 3.516(5) .
C74 C75 1.533(4) .
C74 K3 3.273(5) .
C75 C76 1.525(5) .
C75 C77 1.543(5) .
C75 C78 1.542(4) .
C76 H76A 0.9800 .
C76 H76B 0.9800 .
C76 H76C 0.9800 .
C77 H77A 0.9800 .
C77 H77B 0.9800 .
C77 H77C 0.9800 .
C78 H78A 0.9800 .
C78 H78B 0.9800 .
C78 H78C 0.9800 .
C79 C80 1.532(10) .
C79 C81 1.537(10) .
C79 C82 1.519(10) .
C80 H80A 0.9800 .
C80 H80B 0.9800 .
C80 H80C 0.9800 .
C81 H81A 0.9800 .
C81 H81B 0.9800 .
C81 H81C 0.9800 .
C82 H82A 0.9800 .
C82 H82B 0.9800 .
C82 H82C 0.9800 .
C579 C580 1.506(14) .
C579 C581 1.545(13) .
C579 C582 1.519(13) .
C580 H58A 0.9800 .
C580 H58B 0.9800 .
C580 H58C 0.9800 .
C581 H58D 0.9800 .
C581 H58E 0.9800 .
C581 H58F 0.9800 .
C582 H58G 0.9800 .
C582 H58H 0.9800 .
C582 H58I 0.9800 .
C83 C84 1.407(4) .
C83 C88 1.417(4) .
C83 K3 3.139(3) .
C84 C85 1.404(4) .
C84 C89 1.536(5) .
C85 H85 0.9500 .
C85 C86 1.387(5) .
C86 C87 1.392(5) .
C86 C93 1.542(4) .
C87 H87 0.9500 .
C87 C88 1.395(4) .
C89 C90 1.536(4) .
C89 C91 1.538(4) .
C89 C92 1.535(4) .
C90 H90A 0.9800 .
C90 H90B 0.9800 .
C90 H90C 0.9800 .
C91 H91A 0.9800 .
C91 H91B 0.9800 .
C91 H91C 0.9800 .
C92 H92A 0.9800 .
C92 H92B 0.9800 .
C92 H92C 0.9800 .
C93 C94 1.520(5) .
C93 C95 1.534(6) .
C93 C96 1.529(5) .
C94 H94A 0.9800 .
C94 H94B 0.9800 .
C94 H94C 0.9800 .
C95 H95A 0.9800 .
C95 H95B 0.9800 .
C95 H95C 0.9800 .
C96 H96A 0.9800 .
C96 H96B 0.9800 .
C96 H96C 0.9800 .
C97 H97 0.93(3) .
C97 C98 1.467(5) .
C97 C106 1.451(4) .
C97 K4 3.195(3) .
C98 H98 0.99(4) .
C98 C99 1.421(5) .
C98 K4 3.000(3) .
C99 H99 0.9500 .
C99 C100 1.357(5) .
C99 K2 3.275(4) .
C99 K4 3.109(4) .
C100 H100 0.9500 .
C100 C101 1.438(5) .
C100 K4 3.360(5) .
C101 C102 1.404(5) .
C101 C106 1.421(5) .
C101 K4 3.437(4) .
C102 H102 0.9500 .
C102 C103 1.371(6) .
C103 H103 0.9500 .
C103 C104 1.369(6) .
C104 H104 0.9500 .
C104 C105 1.381(5) .
C105 H105 0.9500 .
C105 C106 1.394(5) .
C106 K4 3.314(3) .
K1 O7 2.645(3) .
K1 C110 3.495(5) .
K1 O8 2.719(3) .
O7 C107 1.426(5) .
O7 C110 1.428(5) .
C107 H10D 0.9900 .
C107 H10E 0.9900 .
C107 C108 1.503(6) .
C108 H10F 0.9900 .
C108 H10G 0.9900 .
C108 C109 1.499(7) .
C109 H10H 0.9900 .
C109 H10I 0.9900 .
C109 C110 1.471(6) .
C110 H11D 0.9900 .
C110 H11E 0.9900 .
O8 C111 1.424(5) .
O8 C114 1.424(5) .
C111 H11F 0.9900 .
C111 H11G 0.9900 .
C111 C112 1.502(6) .
C112 H11H 0.9900 .
C112 H11I 0.9900 .
C112 C113 1.495(6) .
C113 H11J 0.9900 .
C113 H11K 0.9900 .
C113 C114 1.494(5) .
C114 H11L 0.9900 .
C114 H11M 0.9900 .
K2 H45 2.93(3) .
K2 O9 2.913(11) .
K2 C118 3.397(12) .
K2 O509 2.638(5) .
O9 C115 1.558(9) .
O9 C118 1.483(9) .
C115 H11N 0.9900 .
C115 H11O 0.9900 .
C115 C116 1.496(10) .
C116 H11P 0.9900 .
C116 H11Q 0.9900 .
C116 C117 1.500(10) .
C117 H11R 0.9900 .
C117 H11S 0.9900 .
C117 C118 1.456(10) .
C118 H11T 0.9900 .
C118 H11U 0.9900 .
O509 C615 1.509(8) .
O509 C618 1.331(9) .
C615 H61A 0.9900 .
C615 H61B 0.9900 .
C615 C616 1.507(9) .
C616 H61C 0.9900 .
C616 H61D 0.9900 .
C616 C617 1.515(10) .
C617 H61E 0.9900 .
C617 H61F 0.9900 .
C617 C618 1.589(10) .
C618 H61G 0.9900 .
C618 H61H 0.9900 .
K3 O10 2.671(3) .
K3 C119 3.455(4) .
K3 O11 2.643(3) .
O10 C119 1.429(4) .
O10 C122 1.427(4) .
C119 H11V 0.9900 .
C119 H11W 0.9900 .
C119 C120 1.487(5) .
C120 H12A 0.9900 .
C120 H12B 0.9900 .
C120 C121 1.508(5) .
C121 H12C 0.9900 .
C121 H12D 0.9900 .
C121 C122 1.506(5) .
C122 H12E 0.9900 .
C122 H12F 0.9900 .
O11 C123 1.430(5) .
O11 C126 1.431(5) .
C123 H12G 0.9900 .
C123 H12H 0.9900 .
C123 C124 1.505(6) .
C124 H12I 0.9900 .
C124 H12J 0.9900 .
C124 C125 1.493(6) .
C125 H12K 0.9900 .
C125 H12L 0.9900 .
C125 C126 1.507(7) .
C126 H12M 0.9900 .
C126 H12N 0.9900 .
K4 C2 3.161(4) 4_475
K4 C7 3.243(3) 4_475
K4 C30 3.297(4) 4_475
K4 C31 3.306(3) 4_475
K4 C32 3.242(3) 4_475
K4 C33 3.193(3) 4_475
K4 C34 3.087(3) 4_475
K4 C35 3.113(3) 4_475

loop_
_geom_torsion_atom_site_label_1
_geom_torsion_atom_site_label_2
_geom_torsion_atom_site_label_3
_geom_torsion_atom_site_label_4
_geom_torsion
_geom_torsion_site_symmetry_1
_geom_torsion_site_symmetry_4
Ti1 O1 C2 C3 -173.8(2) . .
Ti1 O1 C2 C7 5.5(4) . .
Ti1 O1 C2 K4 92.03(19) . 4_676
Ti1 O2 C16 C17 169.1(2) . .
Ti1 O2 C16 C21 -9.8(4) . .
Ti1 O3 C30 C31 -160.1(2) . .
Ti1 O3 C30 C35 17.9(4) . .
Ti1 O3 C30 K1 105.33(19) . .
Ti1 O3 C30 K4 -65.0(2) . 4_676
Ti1 C1 C7 C2 -15.8(3) . .
Ti1 C1 C7 C6 169.3(3) . .
Ti1 C1 C7 K4 -92.33(14) . 4_676
Ti1 C1 C21 C16 7.2(3) . .
Ti1 C1 C21 C20 -175.2(3) . .
Ti1 C1 C35 C30 0.3(3) . .
Ti1 C1 C35 C34 174.7(3) . .
Ti1 C1 C35 K4 92.05(15) . 4_676
Ti1 C44 C45 C46 -110.2(3) . .
Ti1 C44 C45 K2 166.43(14) . .
Ti1 C44 C53 C48 73.3(4) . .
Ti1 C44 C53 C52 -103.3(4) . .
Ti1 C44 C53 K1 -17.9(3) . .
Ti1 C45 C46 C47 -75.9(4) . .
Ti1 C45 C46 K2 -168.8(2) . .
O1 C2 C3 C4 177.1(3) . .
O1 C2 C3 C8 -3.3(5) . .
O1 C2 C3 K4 -104.6(3) . 4_676
O1 C2 C7 C1 8.7(4) . .
O1 C2 C7 C6 -175.8(3) . .
O1 C2 C7 K4 101.6(3) . 4_676
O2 C16 C17 C18 178.8(3) . .
O2 C16 C17 C22 -3.4(5) . .
O2 C16 C21 C1 0.2(4) . .
O2 C16 C21 C20 -177.6(3) . .
O3 C30 C31 C32 -175.1(3) . .
O3 C30 C31 C36 5.8(5) . .
O3 C30 C31 K4 119.5(3) . 4_676
O3 C30 C35 C1 -11.7(4) . .
O3 C30 C35 C34 173.7(3) . .
O3 C30 C35 K4 -115.6(3) . 4_676
C2 C3 C4 C5 -1.1(5) . .
C2 C3 C8 C9 -56.9(4) . .
C2 C3 C8 C10 64.2(4) . .
C2 C3 C8 C11 -176.7(3) . .
C3 C2 C7 C1 -172.0(3) . .
C3 C2 C7 C6 3.5(5) . .
C3 C2 C7 K4 -79.1(3) . 4_676
C3 C4 C5 C6 2.9(5) . .
C3 C4 C5 C12 -177.6(3) . .
C4 C3 C8 C9 122.6(3) . .
C4 C3 C8 C10 -116.2(3) . .
C4 C3 C8 C11 2.9(4) . .
C4 C5 C6 C7 -1.5(5) . .
C4 C5 C12 C13 59.5(4) . .
C4 C5 C12 C14 180.0(3) . .
C4 C5 C12 C15 -60.3(4) . .
C5 C6 C7 C1 173.2(3) . .
C5 C6 C7 C2 -1.5(5) . .
C5 C6 C7 K4 70.9(3) . 4_676
C6 C5 C12 C13 -121.0(4) . .
C6 C5 C12 C14 -0.6(5) . .
C6 C5 C12 C15 119.2(4) . .
C7 C1 C21 C16 125.6(3) . .
C7 C1 C21 C20 -56.8(4) . .
C7 C1 C35 C30 -110.7(3) . .
C7 C1 C35 C34 63.7(4) . .
C7 C1 C35 K4 -19.0(2) . 4_676
C7 C2 C3 C4 -2.2(5) . .
C7 C2 C3 C8 177.4(3) . .
C7 C2 C3 K4 76.1(3) . 4_676
C8 C3 C4 C5 179.4(3) . .
C12 C5 C6 C7 179.0(3) . .
C16 C17 C18 C19 0.0(5) . .
C16 C17 C22 C23 56.7(5) . .
C16 C17 C22 C24 -64.0(4) . .
C16 C17 C22 C25 176.6(3) . .
C17 C16 C21 C1 -178.7(3) . .
C17 C16 C21 C20 3.4(5) . .
C17 C18 C19 C20 1.0(6) . .
C17 C18 C19 C26 -166.6(8) . .
C17 C18 C19 C526 -179.8(4) . .
C18 C17 C22 C23 -125.6(4) . .
C18 C17 C22 C24 113.7(4) . .
C18 C17 C22 C25 -5.7(5) . .
C18 C19 C20 C21 0.3(5) . .
C18 C19 C26 C27 -21.5(16) . .
C18 C19 C26 C28 -138.6(12) . .
C18 C19 C26 C29 98.2(13) . .
C18 C19 C526 C527 -53.3(6) . .
C18 C19 C526 C528 -175.7(5) . .
C18 C19 C526 C529 66.4(6) . .
C19 C20 C21 C1 -179.9(3) . .
C19 C20 C21 C16 -2.4(5) . .
C20 C19 C26 C27 170.2(10) . .
C20 C19 C26 C28 53.1(14) . .
C20 C19 C26 C29 -70.1(14) . .
C20 C19 C526 C527 125.9(5) . .
C20 C19 C526 C528 3.5(8) . .
C20 C19 C526 C529 -114.5(5) . .
C21 C1 C7 C2 -135.2(3) . .
C21 C1 C7 C6 49.9(4) . .
C21 C1 C7 K4 148.2(2) . 4_676
C21 C1 C35 C30 116.5(3) . .
C21 C1 C35 C34 -69.1(4) . .
C21 C1 C35 K4 -151.8(2) . 4_676
C21 C16 C17 C18 -2.3(5) . .
C21 C16 C17 C22 175.5(3) . .
C22 C17 C18 C19 -177.8(3) . .
C26 C19 C20 C21 170.5(7) . .
C526 C19 C20 C21 -178.9(4) . .
C30 C31 C32 C33 -1.3(5) . .
C30 C31 C32 K4 -66.6(3) . 4_676
C30 C31 C36 C37 58.9(4) . .
C30 C31 C36 C38 -61.6(4) . .
C30 C31 C36 C39 178.2(3) . .
C31 C30 C35 C1 166.3(3) . .
C31 C30 C35 C34 -8.3(5) . .
C31 C30 C35 K4 62.4(3) . 4_676
C31 C32 C33 C34 -2.8(5) . .
C31 C32 C33 C40 179.1(3) . .
C31 C32 C33 K4 -67.5(3) . 4_676
C32 C31 C36 C37 -120.1(3) . .
C32 C31 C36 C38 119.3(3) . .
C32 C31 C36 C39 -0.8(5) . .
C32 C33 C34 C35 1.4(5) . .
C32 C33 C34 K4 -68.4(3) . 4_676
C32 C33 C40 C41 -122.2(4) . .
C32 C33 C40 C42 119.3(4) . .
C32 C33 C40 C43 -2.1(5) . .
C33 C34 C35 C1 -170.2(3) . .
C33 C34 C35 C30 4.1(5) . .
C33 C34 C35 K4 -71.6(3) . 4_676
C34 C33 C40 C41 59.7(4) . .
C34 C33 C40 C42 -58.8(4) . .
C34 C33 C40 C43 179.9(3) . .
C35 C1 C7 C2 94.3(3) . .
C35 C1 C7 C6 -80.6(4) . .
C35 C1 C7 K4 17.8(2) . 4_676
C35 C1 C21 C16 -107.1(3) . .
C35 C1 C21 C20 70.5(4) . .
C35 C30 C31 C32 7.0(5) . .
C35 C30 C31 C36 -172.1(3) . .
C35 C30 C31 K4 -58.4(3) . 4_676
C36 C31 C32 C33 177.7(3) . .
C36 C31 C32 K4 112.5(3) . 4_676
C40 C33 C34 C35 179.6(3) . .
C40 C33 C34 K4 109.8(3) . 4_676
C44 C45 C46 C47 5.9(5) . .
C44 C45 C46 K2 -87.0(3) . .
C45 C44 C53 C48 -7.4(5) . .
C45 C44 C53 C52 176.0(3) . .
C45 C44 C53 K1 -98.6(3) . .
C45 C46 C47 C48 -2.9(6) . .
C46 C47 C48 C49 175.8(4) . .
C46 C47 C48 C53 -5.4(5) . .
C46 C47 C48 K1 77.8(4) . .
C47 C48 C49 C50 176.5(4) . .
C47 C48 C49 K1 -119.7(4) . .
C47 C48 C53 C44 10.4(5) . .
C47 C48 C53 C52 -172.9(3) . .
C47 C48 C53 K1 114.8(3) . .
C48 C49 C50 C51 -3.1(7) . .
C48 C49 C50 K1 63.0(4) . .
C49 C48 C53 C44 -170.8(3) . .
C49 C48 C53 C52 6.0(5) . .
C49 C48 C53 K1 -66.4(3) . .
C49 C50 C51 C52 4.7(7) . .
C49 C50 C51 K1 68.4(4) . .
C50 C51 C52 C53 -0.8(6) . .
C50 C51 C52 K1 67.7(4) . .
C51 C52 C53 C44 172.2(3) . .
C51 C52 C53 C48 -4.5(5) . .
C51 C52 C53 K1 71.1(3) . .
C53 C44 C45 Ti1 109.6(3) . .
C53 C44 C45 C46 -0.6(5) . .
C53 C44 C45 K2 -84.0(3) . .
C53 C48 C49 C50 -2.3(6) . .
C53 C48 C49 K1 61.6(3) . .
Ti2 O4 C55 C56 -2.3(3) . .
Ti2 O4 C55 C60 177.2(2) . .
Ti2 O4 C55 K2 -94.55(16) . .
Ti2 O5 C69 C70 15.4(4) . .
Ti2 O5 C69 C74 -159.5(2) . .
Ti2 O5 C69 K2 106.96(18) . .
Ti2 O5 C69 K3 -66.43(18) . .
Ti2 O6 C83 C84 -148.1(2) . .
Ti2 O6 C83 C88 28.5(3) . .
Ti2 O6 C83 K3 113.79(15) . .
Ti2 C54 C56 C55 -3.9(3) . .
Ti2 C54 C56 C57 177.3(3) . .
Ti2 C54 C70 C69 -16.8(3) . .
Ti2 C54 C70 C71 161.0(3) . .
Ti2 C54 C70 K3 63.29(16) . .
Ti2 C54 C88 C83 -22.2(3) . .
Ti2 C54 C88 C87 153.6(3) . .
Ti2 C97 C98 C99 107.7(3) . .
Ti2 C97 C98 K4 -175.86(12) . .
Ti2 C97 C106 C101 -74.4(4) . .
Ti2 C97 C106 C105 105.4(3) . .
Ti2 C97 C106 K4 -145.2(2) . .
Ti2 C98 C99 C100 81.4(4) . .
Ti2 C98 C99 K2 -22.9(3) . .
Ti2 C98 C99 K4 157.7(2) . .
O4 C55 C56 C54 4.2(4) . .
O4 C55 C56 C57 -176.9(3) . .
O4 C55 C60 C59 178.0(3) . .
O4 C55 C60 C61 -4.4(4) . .
O5 C69 C70 C54 2.7(4) . .
O5 C69 C70 C71 -175.1(3) . .
O5 C69 C70 K3 -95.4(3) . .
O5 C69 C74 C73 175.8(3) . .
O5 C69 C74 C75 -1.0(5) . .
O5 C69 C74 K3 100.6(3) . .
O6 C83 C84 C85 176.4(3) . .
O6 C83 C84 C89 0.5(5) . .
O6 C83 C88 C54 -0.5(4) . .
O6 C83 C88 C87 -176.7(3) . .
C54 C56 C57 C58 175.8(3) . .
C54 C70 C71 C72 -178.3(3) . .
C54 C70 C71 K3 -105.7(3) . .
C55 C56 C57 C58 -3.0(5) . .
C55 C60 C61 C62 58.7(4) . .
C55 C60 C61 C63 -61.5(4) . .
C55 C60 C61 C64 179.2(3) . .
C56 C54 C70 C69 99.2(3) . .
C56 C54 C70 C71 -83.0(4) . .
C56 C54 C70 K3 179.24(19) . .
C56 C54 C88 C83 -139.1(3) . .
C56 C54 C88 C87 36.7(4) . .
C56 C55 C60 C59 -2.6(4) . .
C56 C55 C60 C61 175.1(3) . .
C56 C57 C58 C59 1.3(5) . .
C56 C57 C58 C65 -176.4(3) . .
C57 C58 C59 C60 -0.2(5) . .
C57 C58 C65 C66 -173.8(3) . .
C57 C58 C65 C67 -53.7(5) . .
C57 C58 C65 C68 66.4(4) . .
C58 C59 C60 C55 0.8(5) . .
C58 C59 C60 C61 -176.9(3) . .
C59 C58 C65 C66 8.7(5) . .
C59 C58 C65 C67 128.8(4) . .
C59 C58 C65 C68 -111.1(4) . .
C59 C60 C61 C62 -123.8(3) . .
C59 C60 C61 C63 116.1(3) . .
C59 C60 C61 C64 -3.3(4) . .
C60 C55 C56 C54 -175.3(3) . .
C60 C55 C56 C57 3.6(4) . .
C65 C58 C59 C60 177.4(3) . .
C69 C70 C71 C72 -0.5(5) . .
C69 C70 C71 K3 72.0(3) . .
C69 C74 C75 C76 63.7(4) . .
C69 C74 C75 C77 -56.7(4) . .
C69 C74 C75 C78 -177.0(3) . .
C70 C54 C56 C55 -117.8(3) . .
C70 C54 C56 C57 63.4(4) . .
C70 C54 C88 C83 89.0(3) . .
C70 C54 C88 C87 -95.3(4) . .
C70 C69 C74 C73 0.9(5) . .
C70 C69 C74 C75 -175.8(3) . .
C70 C69 C74 K3 -74.3(3) . .
C70 C71 C72 C73 0.4(5) . .
C70 C71 C72 C79 -175.6(5) . .
C70 C71 C72 C579 178.5(6) . .
C71 C72 C73 C74 0.4(5) . .
C71 C72 C73 K3 56.5(3) . .
C71 C72 C79 C80 114.7(6) . .
C71 C72 C79 C81 -4.3(9) . .
C71 C72 C79 C82 -123.5(6) . .
C71 C72 C579 C580 66.4(11) . .
C71 C72 C579 C581 -52.0(11) . .
C71 C72 C579 C582 -171.4(7) . .
C72 C73 C74 C69 -1.0(5) . .
C72 C73 C74 C75 175.7(3) . .
C72 C73 C74 K3 61.9(3) . .
C73 C72 C79 C80 -61.2(8) . .
C73 C72 C79 C81 179.7(5) . .
C73 C72 C79 C82 60.6(8) . .
C73 C72 C579 C580 -115.7(9) . .
C73 C72 C579 C581 125.9(8) . .
C73 C72 C579 C582 6.5(13) . .
C73 C74 C75 C76 -112.9(3) . .
C73 C74 C75 C77 126.7(3) . .
C73 C74 C75 C78 6.4(5) . .
C74 C69 C70 C54 177.7(3) . .
C74 C69 C70 C71 -0.2(5) . .
C74 C69 C70 K3 79.6(3) . .
C79 C72 C73 C74 176.6(5) . .
C79 C72 C73 K3 -127.3(5) . .
C579 C72 C73 C74 -177.6(7) . .
C579 C72 C73 K3 -121.5(6) . .
C83 C84 C85 C86 -0.1(5) . .
C83 C84 C89 C90 -56.8(4) . .
C83 C84 C89 C91 -176.5(3) . .
C83 C84 C89 C92 64.5(4) . .
C84 C83 C88 C54 176.2(3) . .
C84 C83 C88 C87 0.0(4) . .
C84 C85 C86 C87 0.3(5) . .
C84 C85 C86 C93 -178.8(3) . .
C85 C84 C89 C90 127.5(3) . .
C85 C84 C89 C91 7.9(4) . .
C85 C84 C89 C92 -111.2(3) . .
C85 C86 C87 C88 -0.3(5) . .
C85 C86 C93 C94 57.1(5) . .
C85 C86 C93 C95 -62.0(4) . .
C85 C86 C93 C96 178.1(3) . .
C86 C87 C88 C54 -175.4(3) . .
C86 C87 C88 C83 0.2(5) . .
C87 C86 C93 C94 -121.9(4) . .
C87 C86 C93 C95 118.9(4) . .
C87 C86 C93 C96 -0.9(5) . .
C88 C54 C56 C55 111.0(3) . .
C88 C54 C56 C57 -67.8(4) . .
C88 C54 C70 C69 -127.9(3) . .
C88 C54 C70 C71 49.9(4) . .
C88 C54 C70 K3 -47.8(3) . .
C88 C83 C84 C85 0.0(4) . .
C88 C83 C84 C89 -175.9(3) . .
C89 C84 C85 C86 175.8(3) . .
C93 C86 C87 C88 178.7(3) . .
C97 C98 C99 C100 1.9(5) . .
C97 C98 C99 K2 -102.4(3) . .
C97 C98 C99 K4 78.2(3) . .
C98 C97 C106 C101 10.6(5) . .
C98 C97 C106 C105 -169.6(3) . .
C98 C97 C106 K4 -60.2(3) . .
C98 C99 C100 C101 4.9(5) . .
C98 C99 C100 K4 67.8(3) . .
C99 C100 C101 C102 174.2(3) . .
C99 C100 C101 C106 -4.0(5) . .
C99 C100 C101 K4 56.5(3) . .
C100 C101 C102 C103 -177.3(3) . .
C100 C101 C106 C97 -3.9(5) . .
C100 C101 C106 C105 176.3(3) . .
C100 C101 C106 K4 61.4(3) . .
C101 C102 C103 C104 0.5(6) . .
C102 C101 C106 C97 177.9(3) . .
C102 C101 C106 C105 -1.9(5) . .
C102 C101 C106 K4 -116.8(3) . .
C102 C103 C104 C105 -0.6(6) . .
C103 C104 C105 C106 -0.6(6) . .
C104 C105 C106 C97 -178.0(3) . .
C104 C105 C106 C101 1.8(5) . .
C104 C105 C106 K4 97.3(4) . .
C106 C97 C98 Ti2 -117.3(3) . .
C106 C97 C98 C99 -9.6(5) . .
C106 C97 C98 K4 66.8(3) . .
C106 C101 C102 C103 0.8(5) . .
K1 O2 C16 C17 -87.5(3) . .
K1 O2 C16 C21 93.5(3) . .
K1 O3 C30 C31 94.6(3) . .
K1 O3 C30 C35 -87.4(3) . .
K1 O3 C30 K4 -170.34(10) . 4_676
K1 C30 C31 C32 -122.5(3) . .
K1 C30 C31 C36 58.4(3) . .
K1 C30 C31 K4 172.12(14) . 4_676
K1 C30 C35 C1 -61.3(3) . .
K1 C30 C35 C34 124.1(3) . .
K1 C30 C35 K4 -165.15(11) . 4_676
K1 C48 C49 C50 -63.8(4) . .
K1 C48 C53 C44 -104.4(3) . .
K1 C48 C53 C52 72.4(3) . .
K1 C49 C50 C51 -66.1(4) . .
K1 C50 C51 C52 -63.8(4) . .
K1 C51 C52 C53 -68.4(3) . .
K1 C52 C53 C44 101.1(3) . .
K1 C52 C53 C48 -75.6(3) . .
K1 O7 C107 C108 -157.4(3) . .
K1 O7 C110 C109 -175.3(3) . .
K1 O8 C111 C112 -134.5(3) . .
K1 O8 C114 C113 129.1(3) . .
O7 C107 C108 C109 -19.9(5) . .
C107 O7 C110 K1 -159.2(4) . .
C107 O7 C110 C109 25.5(5) . .
C107 C108 C109 C110 34.4(5) . .
C108 C109 C110 K1 -43.3(7) . .
C108 C109 C110 O7 -37.1(5) . .
C110 O7 C107 C108 -3.0(5) . .
O8 C111 C112 C113 -17.9(5) . .
C111 O8 C114 C113 -40.2(4) . .
C111 C112 C113 C114 -6.1(5) . .
C112 C113 C114 O8 28.2(4) . .
C114 O8 C111 C112 36.1(4) . .
K2 C44 C45 Ti1 -166.43(14) . .
K2 C44 C45 C46 83.4(3) . .
K2 C44 C53 C48 -72.3(3) . .
K2 C44 C53 C52 111.1(3) . .
K2 C44 C53 K1 -163.43(12) . .
K2 C45 C46 C47 92.9(3) . .
K2 C46 C47 C48 71.4(4) . .
K2 O4 C55 C56 92.3(2) . .
K2 O4 C55 C60 -88.3(3) . .
K2 O5 C69 C70 -91.6(3) . .
K2 O5 C69 C74 93.5(3) . .
K2 O5 C69 K3 -173.39(7) . .
K2 C55 C56 C54 69.6(3) . .
K2 C55 C56 C57 -111.5(3) . .
K2 C55 C60 C59 113.0(3) . .
K2 C55 C60 C61 -69.4(3) . .
K2 C69 C70 C54 -49.5(3) . .
K2 C69 C70 C71 132.6(3) . .
K2 C69 C70 K3 -147.69(14) . .
K2 C69 C74 C73 -130.7(3) . .
K2 C69 C74 C75 52.6(3) . .
K2 C69 C74 K3 154.11(17) . .
K2 C99 C100 C101 116.2(3) . .
K2 C99 C100 K4 179.07(12) . .
K2 O9 C115 C116 79.7(17) . .
K2 O9 C118 C117 -98.1(8) . .
K2 O509 C615 C616 122.9(6) . .
K2 O509 C618 C617 -121.7(6) . .
O9 C115 C116 C117 6.4(18) . .
C115 O9 C118 K2 151.9(9) . .
C115 O9 C118 C117 53.8(10) . .
C115 C116 C117 C118 27.3(18) . .
C116 C117 C118 K2 -110.8(13) . .
C116 C117 C118 O9 -51.3(13) . .
C118 O9 C115 C116 -36.9(14) . .
O509 C615 C616 C617 30.3(8) . .
C615 O509 C618 C617 59.4(7) . .
C615 C616 C617 C618 1.2(8) . .
C616 C617 C618 O509 -37.4(8) . .
C618 O509 C615 C616 -58.4(9) . .
K3 O6 C83 C84 98.1(3) . .
K3 O6 C83 C88 -85.3(2) . .
K3 C69 C70 C54 98.2(2) . .
K3 C69 C70 C71 -79.7(3) . .
K3 C69 C74 C73 75.2(3) . .
K3 C69 C74 C75 -101.5(3) . .
K3 C70 C71 C72 -72.5(3) . .
K3 C71 C72 C73 -60.7(3) . .
K3 C71 C72 C79 123.3(5) . .
K3 C71 C72 C579 117.4(6) . .
K3 C73 C74 C69 -62.9(3) . .
K3 C73 C74 C75 113.8(3) . .
K3 C74 C75 C76 -11.5(3) . .
K3 C74 C75 C77 -131.9(2) . .
K3 C74 C75 C78 107.8(3) . .
K3 C83 C84 C85 -113.7(3) . .
K3 C83 C84 C89 70.3(3) . .
K3 C83 C88 C54 -63.7(2) . .
K3 C83 C88 C87 120.1(2) . .
K3 O10 C119 C120 -149.7(3) . .
K3 O10 C122 C121 165.3(3) . .
K3 C119 C120 C121 -67.7(5) . .
K3 O11 C123 C124 142.2(3) . .
K3 O11 C126 C125 -123.1(3) . .
O10 C119 C120 C121 -30.5(4) . .
C119 O10 C122 C121 4.5(4) . .
C119 C120 C121 C122 32.0(4) . .
C120 C121 C122 O10 -23.2(4) . .
C122 O10 C119 K3 166.3(4) . .
C122 O10 C119 C120 16.6(5) . .
O11 C123 C124 C125 -9.0(5) . .
C123 O11 C126 C125 29.3(4) . .
C123 C124 C125 C126 25.9(5) . .
C124 C125 C126 O11 -34.0(5) . .
C126 O11 C123 C124 -12.9(5) . .
K4 C2 C3 C4 -78.4(3) 4_676 .
K4 C2 C3 C8 101.2(3) 4_676 .
K4 C2 C7 C1 -92.9(2) 4_676 .
K4 C2 C7 C6 82.6(3) 4_676 .
K4 C3 C4 C5 -67.5(3) 4_676 .
K4 C3 C8 C9 20.2(3) 4_676 .
K4 C3 C8 C10 141.4(2) 4_676 .
K4 C3 C8 C11 -99.5(3) 4_676 .
K4 C30 C31 C32 65.4(3) 4_676 .
K4 C30 C31 C36 -113.7(3) 4_676 .
K4 C30 C35 C1 103.8(3) 4_676 .
K4 C30 C35 C34 -70.8(3) 4_676 .
K4 C31 C32 C33 65.2(3) 4_676 .
K4 C31 C36 C37 -31.9(3) 4_676 .
K4 C31 C36 C38 -152.5(2) 4_676 .
K4 C31 C36 C39 87.4(3) 4_676 .
K4 C32 C33 C34 64.7(3) 4_676 .
K4 C32 C33 C40 -113.4(3) 4_676 .
K4 C33 C34 C35 69.8(3) 4_676 .
K4 C33 C40 C41 143.7(3) 4_676 .
K4 C33 C40 C42 25.2(4) 4_676 .
K4 C33 C40 C43 -96.1(3) 4_676 .
K4 C34 C35 C1 -98.7(3) 4_676 .
K4 C34 C35 C30 75.6(3) 4_676 .
K4 C97 C98 Ti2 175.86(12) . .
K4 C97 C98 C99 -76.4(3) . .
K4 C97 C106 C101 70.8(3) . .
K4 C97 C106 C105 -109.4(3) . .
K4 C98 C99 C100 -76.3(3) . .
K4 C98 C99 K2 179.39(13) . .
K4 C99 C100 C101 -62.9(3) . .
K4 C100 C101 C102 117.7(3) . .
K4 C100 C101 C106 -60.5(3) . .
K4 C101 C102 C103 -85.8(4) . .
K4 C101 C106 C97 -65.2(3) . .
K4 C101 C106 C105 114.9(3) . .
